data_7105552
loop_
_publ_author_name
'Ohta, Natsuki'
'Fuyuhiro, Akira'
'Yamanari, Kazuaki'

_publ_section_title
;
 Crystal structure and chiral recognition of supramolecular complex
 composed of tris(1,2-diaminoethane)cobalt(iii) carbonate and
 \a-cyclodextrin, [Co(en)3]2(CO3)3&#x00B7;2(\a-CDX)
;
_journal_issue 20
_journal_name_full 'Chemical Communications'
_journal_page_first 3535
_journal_paper_doi 10.1039/b923824g
_journal_volume 46
_journal_year 2010
_chemical_formula_moiety 'C44.50 H115 Co N6 O49 '
_chemical_formula_sum 'C44.5 H115 Co N6 O49'
_chemical_formula_weight 1577.34
_space_group_IT_number 1
_symmetry_cell_setting triclinic
_symmetry_Int_Tables_number 1
_symmetry_space_group_name_Hall 'P 1'
_symmetry_space_group_name_H-M 'P 1'
_cell_angle_alpha 83.767(2)
_cell_angle_beta 65.734(3)
_cell_angle_gamma 66.892(2)
_cell_formula_units_Z 2
_cell_length_a 13.8379(18)
_cell_length_b 17.469(2)
_cell_length_c 17.772(2)
_cell_measurement_reflns_used 4811
_cell_measurement_temperature 150
_cell_measurement_theta_max 27.5
_cell_measurement_theta_min 7.2
_cell_volume 3595.2(8)
_computing_cell_refinement PROCESS-AUTO
_computing_data_collection PROCESS-AUTO
_computing_data_reduction CrystalStructure
_computing_publication_material 'CrystalStructure 3.8'
_computing_structure_refinement SHELXL
_computing_structure_solution SHELXS97
_diffrn_detector_area_resol_mean 10.00
_diffrn_measured_fraction_theta_full 0.994
_diffrn_measured_fraction_theta_max 0.994
_diffrn_measurement_device_type 'Rigaku RAXIS-RAPID'
_diffrn_measurement_method 06w
_diffrn_radiation_type 'Mo K06a'
_diffrn_radiation_wavelength 0.71075
_diffrn_reflns_av_R_equivalents 0.020
_diffrn_reflns_limit_h_max 17
_diffrn_reflns_limit_h_min -17
_diffrn_reflns_limit_k_max 22
_diffrn_reflns_limit_k_min -22
_diffrn_reflns_limit_l_max 23
_diffrn_reflns_limit_l_min -23
_diffrn_reflns_number 35652
_diffrn_reflns_theta_full 27.48
_diffrn_reflns_theta_max 27.48
_exptl_absorpt_coefficient_mu 0.351
_exptl_absorpt_correction_T_max 0.932
_exptl_absorpt_correction_T_min 0.767
_exptl_absorpt_correction_type multi-scan
_exptl_absorpt_process_details
;
Higashi, T. (1995). Program for Absorption Correction.
Rigaku Corporation, Tokyo, Japan.
;
_exptl_crystal_colour yellow
_exptl_crystal_density_diffrn 1.457
_exptl_crystal_density_method 'not measured'
_exptl_crystal_description block
_exptl_crystal_F_000 1686.00
_exptl_crystal_size_max 0.30
_exptl_crystal_size_mid 0.25
_exptl_crystal_size_min 0.20
_refine_diff_density_max 1.29
_refine_diff_density_min -0.65
_refine_ls_abs_structure_Flack 0.038(12)
_refine_ls_extinction_method none
_refine_ls_goodness_of_fit_ref 1.046
_refine_ls_number_parameters 894
_refine_ls_number_reflns 26902
_refine_ls_R_factor_gt 0.0727
_refine_ls_shift/su_max 0.0010
_refine_ls_structure_factor_coef Fsqd
_refine_ls_weighting_details 'w = 1/[06s^2^(Fo^2^)+(0.1238P)^2^+9.0274P] where P=(Fo^2^+2Fc^2^)/3'
_refine_ls_weighting_scheme calc
_refine_ls_wR_factor_ref 0.2081
_reflns_number_gt 25482
_reflns_number_total 26902
_reflns_threshold_expression F^2^>2.006s(F^2^)
_cod_data_source_file b923824g.txt
_cod_data_source_block '_crystal_2(-C44.5H115N6O49Co1)'
_cod_original_cell_volume 3595.1(8)
_cod_original_formula_sum 'C44.50 H115 Co N6 O49 '
_cod_database_code 7105552

loop_
_symmetry_equiv_pos_site_id
_symmetry_equiv_pos_as_xyz
1 +X,+Y,+Z

loop_
_atom_site_label
_atom_site_type_symbol
_atom_site_fract_x
_atom_site_fract_y
_atom_site_fract_z
_atom_site_U_iso_or_equiv
_atom_site_adp_type
_atom_site_occupancy
_atom_site_symmetry_multiplicity
_atom_site_calc_flag
_atom_site_refinement_flags
_atom_site_disorder_assembly
_atom_site_disorder_group
Co(1) Co 1.32512(5) -0.09432(4) 0.08777(4) 0.01856(14) Uani 1.00 1 d . . .
Co(2) Co 0.89488(5) 0.21189(4) -0.15792(3) 0.01660(13) Uani 1.00 1 d . . .
O(11A) O 1.0203(2) 0.2648(2) 0.2833(2) 0.0175(6) Uiso 1.00 1 d . . .
O(11B) O 1.2039(3) 0.1134(2) 0.2279(2) 0.0284(7) Uiso 1.00 1 d . . .
O(11C) O 1.0891(3) 0.0135(2) 0.3323(2) 0.0311(8) Uiso 1.00 1 d . . .
O(11E) O 1.0155(3) 0.2510(2) 0.4164(2) 0.0211(6) Uiso 1.00 1 d . . .
O(11F) O 0.8984(3) 0.2177(2) 0.5893(2) 0.0313(8) Uiso 1.00 1 d . . .
O(12A) O 0.8609(2) 0.1133(2) 0.4488(2) 0.0191(6) Uiso 1.00 1 d . . .
O(12B) O 0.9331(3) -0.0569(2) 0.4232(2) 0.0227(6) Uiso 1.00 1 d . . .
O(12C) O 0.7084(3) -0.0418(2) 0.4228(2) 0.0256(7) Uiso 1.00 1 d . . .
O(12E) O 0.7175(3) 0.1119(2) 0.5772(2) 0.0217(6) Uiso 1.00 1 d . . .
O(12F) O 0.5227(5) 0.2622(4) 0.6522(3) 0.0168(12) Uiso 0.50 1 d P . .
O(12G) O 0.5051(12) 0.1408(9) 0.6788(8) 0.071(3) Uiso 0.50 1 d P . .
O(13A) O 0.5551(2) 0.1257(2) 0.4542(2) 0.0181(6) Uiso 1.00 1 d . . .
O(13B) O 0.5413(3) 0.0150(2) 0.3593(2) 0.0277(7) Uiso 1.00 1 d . . .
O(13C) O 0.4482(3) 0.1389(2) 0.2613(2) 0.0301(8) Uiso 1.00 1 d . . .
O(13E) O 0.3564(2) 0.1954(2) 0.5087(2) 0.0190(6) Uiso 1.00 1 d . . .
O(13F) O 0.1568(3) 0.3228(2) 0.5303(2) 0.0357(9) Uiso 1.00 1 d . . .
O(14A) O 0.3877(2) 0.3051(2) 0.3168(2) 0.0175(6) Uiso 1.00 1 d . . .
O(14B) O 0.3439(3) 0.2808(2) 0.1875(2) 0.0223(6) Uiso 1.00 1 d . . .
O(14C) O 0.4592(3) 0.3923(2) 0.0756(2) 0.0222(6) Uiso 1.00 1 d . . .
O(14E) O 0.2819(2) 0.4464(2) 0.3271(2) 0.0178(6) Uiso 1.00 1 d . . .
O(14F) O 0.2684(3) 0.6091(2) 0.3137(2) 0.0268(7) Uiso 1.00 1 d . . .
O(15A) O 0.5378(2) 0.4622(2) 0.16061(19) 0.0161(6) Uiso 1.00 1 d . . .
O(15B) O 0.6409(2) 0.4429(2) -0.0101(2) 0.0193(6) Uiso 1.00 1 d . . .
O(15C) O 0.8649(2) 0.4114(2) -0.0207(2) 0.0203(6) Uiso 1.00 1 d . . .
O(15E) O 0.5759(2) 0.5806(2) 0.1613(2) 0.0176(6) Uiso 1.00 1 d . . .
O(15F) O 0.6982(3) 0.6606(2) 0.1882(2) 0.0246(7) Uiso 1.00 1 d . . .
O(16A) O 0.8634(2) 0.4355(2) 0.1379(2) 0.0170(6) Uiso 1.00 1 d . . .
O(16B) O 1.0622(3) 0.3503(2) 0.0098(2) 0.0233(7) Uiso 1.00 1 d . . .
O(16C) O 1.1608(2) 0.2224(2) 0.1121(2) 0.0191(6) Uiso 1.00 1 d . . .
O(16E) O 0.9600(2) 0.4715(2) 0.1993(2) 0.0178(6) Uiso 1.00 1 d . . .
O(16F) O 1.0329(3) 0.4488(2) 0.3366(2) 0.0210(6) Uiso 1.00 1 d . . .
O(21A) O 0.4760(2) 0.5785(2) 0.8534(2) 0.0172(6) Uiso 1.00 1 d . . .
O(21B) O 0.4681(3) 0.6821(2) 0.9697(2) 0.0246(7) Uiso 1.00 1 d . . .
O(21C) O 0.5136(3) 0.8028(2) 0.8569(2) 0.0259(7) Uiso 1.00 1 d . . .
O(21E) O 0.6690(2) 0.5534(2) 0.7767(2) 0.0196(6) Uiso 1.00 1 d . . .
O(21F) O 0.7599(3) 0.5009(2) 0.6038(2) 0.0305(8) Uiso 1.00 1 d . . .
O(22A) O 0.5781(2) 0.7555(2) 0.68834(19) 0.0168(6) Uiso 1.00 1 d . . .
O(22B) O 0.5239(3) 0.9197(2) 0.7367(2) 0.0237(7) Uiso 1.00 1 d . . .
O(22C) O 0.3901(3) 0.9904(2) 0.6315(2) 0.0225(6) Uiso 1.00 1 d . . .
O(22E) O 0.6853(3) 0.7763(2) 0.5537(2) 0.0201(6) Uiso 1.00 1 d . . .
O(22F) O 0.7410(3) 0.6724(2) 0.4161(2) 0.0299(8) Uiso 1.00 1 d . . .
O(23A) O 0.4062(2) 0.8639(2) 0.5383(2) 0.0181(6) Uiso 1.00 1 d . . .
O(23B) O 0.2634(3) 1.0265(2) 0.5360(2) 0.0228(6) Uiso 1.00 1 d . . .
O(23C) O 0.0646(3) 0.9880(2) 0.5681(2) 0.0225(6) Uiso 1.00 1 d . . .
O(23E) O 0.3907(2) 0.8225(2) 0.4259(2) 0.0184(6) Uiso 1.00 1 d . . .
O(23F) O 0.3174(3) 0.7327(2) 0.3552(2) 0.0247(7) Uiso 1.00 1 d . . .
O(24A) O 0.1166(2) 0.8132(2) 0.5681(2) 0.0172(6) Uiso 1.00 1 d . . .
O(24B) O -0.1062(3) 0.9203(2) 0.6546(2) 0.0271(7) Uiso 1.00 1 d . . .
O(24C) O -0.1706(3) 0.7967(2) 0.7710(2) 0.0296(8) Uiso 1.00 1 d . . .
O(24E) O 0.0535(3) 0.7269(2) 0.5261(2) 0.0227(6) Uiso 1.00 1 d . . .
O(24F) O 0.0016(3) 0.5877(2) 0.5382(2) 0.0285(7) Uiso 1.00 1 d . . .
O(25A) O 0.0144(2) 0.6370(2) 0.7279(2) 0.0193(6) Uiso 1.00 1 d . . .
O(25B) O -0.1824(3) 0.6660(2) 0.8770(2) 0.0249(7) Uiso 1.00 1 d . . .
O(25C) O -0.0480(3) 0.6075(2) 0.9731(2) 0.0238(7) Uiso 1.00 1 d . . .
O(25E) O 0.0685(3) 0.4943(2) 0.7399(2) 0.0233(7) Uiso 1.00 1 d . . .
O(25F) O 0.3326(9) 0.3979(6) 0.6567(6) 0.045(2) Uiso 0.50 1 d P . .
O(25G) O 0.2093(10) 0.3415(7) 0.7711(7) 0.053(2) Uiso 0.50 1 d P . .
O(26A) O 0.1949(2) 0.5221(2) 0.8753(2) 0.0179(6) Uiso 1.00 1 d . . .
O(26B) O 0.1157(3) 0.5675(2) 1.0390(2) 0.0265(7) Uiso 1.00 1 d . . .
O(26C) O 0.3072(3) 0.6167(2) 1.0169(2) 0.0249(7) Uiso 1.00 1 d . . .
O(26E) O 0.3596(3) 0.4169(2) 0.8790(2) 0.0206(6) Uiso 1.00 1 d . . .
O(26F) O 0.6011(3) 0.3492(2) 0.8383(2) 0.0269(7) Uiso 1.00 1 d . . .
O(31) O 1.1816(3) 0.1496(2) -0.1382(2) 0.0326(8) Uiso 1.00 1 d . . .
O(32) O 1.2244(3) 0.0506(3) -0.2278(3) 0.0453(12) Uani 1.00 1 d . . .
O(33) O 1.3611(3) 0.0570(2) -0.1979(2) 0.0247(7) Uiso 1.00 1 d . . .
O(34) O 0.5138(3) 0.2716(2) -0.0248(2) 0.0260(7) Uiso 1.00 1 d . . .
O(35) O 0.4587(4) 0.1935(3) -0.0756(2) 0.0413(11) Uani 1.00 1 d . . .
O(36) O 0.3441(3) 0.2628(2) 0.0462(2) 0.0284(7) Uiso 1.00 1 d . . .
O(37) O 1.1353(3) -0.2360(2) 0.0716(2) 0.0349(8) Uiso 1.00 1 d . . .
O(38) O 0.9745(5) -0.1795(3) 0.1853(3) 0.0649(19) Uani 1.00 1 d . . .
O(39) O 1.0520(3) -0.3162(2) 0.1562(2) 0.0340(8) Uiso 1.00 1 d . . .
O(51A) O 0.5749(14) 0.4704(10) 0.4260(10) 0.083(4) Uiso 0.50 1 d P . .
O(51B) O 0.6639(18) 0.4010(13) 0.4266(12) 0.103(5) Uiso 0.50 1 d P . .
O(52) O 0.9343(6) -0.0069(3) -0.0167(3) 0.0660(17) Uani 1.00 1 d . . .
O(53) O 0.6117(5) 0.1840(3) -0.2337(3) 0.0578(13) Uiso 1.00 1 d . . .
O(54) O -0.0091(3) 0.4474(2) 0.5007(2) 0.0230(6) Uiso 1.00 1 d . . .
O(55) O 0.1055(3) 0.1861(2) 0.5809(2) 0.0273(7) Uiso 1.00 1 d . . .
O(56) O -0.0887(3) 0.8281(2) 0.3481(2) 0.0318(8) Uiso 1.00 1 d . . .
O(57) O 0.0997(3) 0.5827(2) 0.2750(2) 0.0320(8) Uiso 1.00 1 d . . .
O(58) O -0.0641(3) 0.6756(2) 0.4183(2) 0.0320(8) Uiso 1.00 1 d . . .
O(59) O 0.4821(3) 0.7858(2) 0.2402(2) 0.0250(7) Uiso 1.00 1 d . . .
O(60) O 0.2548(3) 0.2563(2) -0.1054(2) 0.0301(8) Uiso 1.00 1 d . . .
O(61) O 0.4214(3) 0.0551(2) -0.0741(2) 0.0347(8) Uiso 1.00 1 d . . .
O(62) O 0.6523(3) 0.7118(2) 0.0348(2) 0.0370(9) Uiso 1.00 1 d . . .
O(63A) O 0.5425(8) 0.9070(5) 0.2553(5) 0.0261(19) Uiso 0.50 1 d P . .
O(63B) O 0.5675(10) 0.8908(7) 0.2658(6) 0.040(2) Uiso 0.50 1 d P . .
O(64) O 0.6635(4) -0.0031(3) -0.2464(4) 0.0578(15) Uani 1.00 1 d . . .
O(65) O 0.7722(4) -0.1249(3) 0.1437(3) 0.0503(11) Uiso 1.00 1 d . . .
O(66) O 0.8802(4) -0.2140(3) -0.0096(3) 0.0474(11) Uiso 1.00 1 d . . .
O(67) O 0.6598(5) 0.0520(3) 0.1218(3) 0.0561(13) Uiso 1.00 1 d . . .
O(68A) O 0.6659(6) 0.0667(4) -0.0454(4) 0.0237(14) Uiso 0.50 1 d P . .
O(68B) O 0.7108(18) 0.0493(12) -0.0342(12) 0.095(5) Uiso 0.50 1 d P . .
O(69) O 0.6423(6) 0.5584(5) 0.5011(4) 0.0771(18) Uiso 1.00 1 d . . .
O(70A) O -0.1729(6) 0.7013(5) 0.2386(4) 0.0274(15) Uiso 0.50 1 d P . .
O(70B) O -0.1369(7) 0.6492(5) 0.2408(5) 0.0350(17) Uiso 0.50 1 d P . .
O(71) O 0.8182(6) -0.0981(4) -0.1228(4) 0.0743(18) Uiso 1.00 1 d . . .
O(72A) O 0.2757(11) 0.1955(8) 0.6857(8) 0.065(3) Uiso 0.50 1 d P . .
O(73A) O 0.6720(14) 0.3207(10) 0.3464(9) 0.079(3) Uiso 0.50 1 d P . .
O(73B) O 0.629(2) 0.3828(16) 0.3888(15) 0.122(6) Uiso 0.50 1 d P . .
O(74A) O 0.6654(15) 0.1154(11) -0.1601(10) 0.089(4) Uiso 0.50 1 d P . .
O(75) O 0.9559(5) -0.0305(4) 0.1432(4) 0.0630(14) Uiso 1.00 1 d . . .
O(76) O 1.0757(5) -0.1799(3) -0.0561(3) 0.0533(12) Uiso 1.00 1 d . . .
O(77A) O 1.1733(15) -0.2186(11) -0.1354(10) 0.088(4) Uiso 0.50 1 d P . .
O(77B) O 1.1581(19) -0.1615(14) -0.2057(13) 0.111(6) Uiso 0.50 1 d P . .
O(77C) O 1.233(2) -0.133(2) -0.199(2) 0.162(10) Uiso 0.50 1 d P . .
O(78A) O 0.3928(19) 0.6318(14) 0.6257(13) 0.111(6) Uiso 0.50 1 d P . .
O(78B) O 0.352(2) 0.6816(19) 0.6938(18) 0.146(8) Uiso 0.50 1 d P . .
O(78C) O 0.216(3) 0.723(2) 0.742(2) 0.173(11) Uiso 0.50 1 d P . .
O(78D) O 0.3612(14) 0.5261(10) 0.5560(9) 0.079(3) Uiso 0.50 1 d P . .
O(78E) O 0.435(2) 0.554(2) 0.540(2) 0.166(10) Uiso 0.50 1 d P . .
N(1) N 1.2859(3) -0.1314(2) 0.0073(2) 0.0240(8) Uiso 1.00 1 d . . .
N(2) N 1.2462(4) 0.0201(3) 0.0622(2) 0.0282(9) Uiso 1.00 1 d . . .
N(3) N 1.4742(3) -0.1004(2) 0.0015(2) 0.0246(8) Uiso 1.00 1 d . . .
N(4) N 1.3664(4) -0.0505(2) 0.1624(2) 0.0252(8) Uiso 1.00 1 d . . .
N(5) N 1.3964(3) -0.2114(2) 0.1119(2) 0.0212(8) Uiso 1.00 1 d . . .
N(6) N 1.1816(4) -0.0917(3) 0.1806(2) 0.0282(9) Uiso 1.00 1 d . . .
N(11) N 0.9869(3) 0.0910(2) -0.1689(2) 0.0236(8) Uiso 1.00 1 d . . .
N(12) N 0.8388(3) 0.1887(2) -0.2351(2) 0.0242(8) Uiso 1.00 1 d . . .
N(13) N 1.0275(4) 0.2292(2) -0.2450(2) 0.0258(9) Uiso 1.00 1 d . . .
N(14) N 0.8105(3) 0.3325(2) -0.1583(2) 0.0207(7) Uiso 1.00 1 d . . .
N(15) N 0.9451(3) 0.2285(2) -0.0749(2) 0.0206(7) Uiso 1.00 1 d . . .
N(16) N 0.7641(3) 0.1986(2) -0.0623(2) 0.0209(8) Uiso 1.00 1 d . . .
C(1) C 1.2415(4) -0.0595(3) -0.0388(3) 0.0275(10) Uiso 1.00 1 d . . .
C(2) C 1.1727(5) 0.0185(3) 0.0198(3) 0.0326(11) Uiso 1.00 1 d . . .
C(3) C 1.5436(5) -0.0856(3) 0.0418(3) 0.0301(11) Uiso 1.00 1 d . . .
C(4) C 1.4593(5) -0.0213(3) 0.1115(3) 0.0317(11) Uiso 1.00 1 d . . .
C(5) C 1.3060(5) -0.2399(3) 0.1660(3) 0.0287(10) Uiso 1.00 1 d . . .
C(6) C 1.2110(5) -0.1678(3) 0.2275(3) 0.0301(11) Uiso 1.00 1 d . . .
C(11) C 0.9834(6) 0.0529(4) -0.2407(4) 0.0436(14) Uiso 1.00 1 d . . .
C(11A) C 1.0860(4) 0.2295(3) 0.3311(2) 0.0194(8) Uiso 1.00 1 d . . .
C(11B) C 1.1349(4) 0.1347(3) 0.3136(3) 0.0233(9) Uiso 1.00 1 d . . .
C(11C) C 1.0396(4) 0.1034(3) 0.3431(3) 0.0223(9) Uiso 1.00 1 d . . .
C(11D) C 0.9577(4) 0.1333(3) 0.4334(2) 0.0192(8) Uiso 1.00 1 d . . .
C(11E) C 0.9177(4) 0.2272(3) 0.4445(2) 0.0199(8) Uiso 1.00 1 d . . .
C(11F) C 0.8458(4) 0.2615(3) 0.5352(3) 0.0233(9) Uiso 1.00 1 d . . .
C(12) C 0.8680(6) 0.1003(4) -0.2431(4) 0.0425(14) Uiso 1.00 1 d . . .
C(12A) C 0.8266(4) 0.0653(3) 0.5164(2) 0.0199(8) Uiso 1.00 1 d . . .
C(12B) C 0.8207(4) -0.0099(3) 0.4827(3) 0.0205(9) Uiso 1.00 1 d . . .
C(12C) C 0.7324(4) 0.0231(3) 0.4440(2) 0.0194(8) Uiso 1.00 1 d . . .
C(12D) C 0.6181(3) 0.0849(2) 0.5036(2) 0.0170(8) Uiso 1.00 1 d . . .
C(12E) C 0.6303(4) 0.1497(3) 0.5458(3) 0.0218(9) Uiso 1.00 1 d . . .
C(12F) C 0.5200(5) 0.1949(3) 0.6196(3) 0.0329(11) Uiso 1.00 1 d . . .
C(13) C 1.0041(5) 0.3184(4) -0.2473(4) 0.0382(13) Uiso 1.00 1 d . . .
C(13A) C 0.4501(4) 0.1187(3) 0.4727(3) 0.0205(9) Uiso 1.00 1 d . . .
C(13B) C 0.4493(4) 0.0939(3) 0.3937(3) 0.0225(9) Uiso 1.00 1 d . . .
C(13C) C 0.4592(4) 0.1605(3) 0.3319(2) 0.0201(8) Uiso 1.00 1 d . . .
C(13D) C 0.3629(4) 0.2444(2) 0.3742(2) 0.0176(8) Uiso 1.00 1 d . . .
C(13E) C 0.3626(4) 0.2641(3) 0.4559(2) 0.0189(8) Uiso 1.00 1 d . . .
C(13F) C 0.2575(4) 0.3390(3) 0.5059(3) 0.0249(9) Uiso 1.00 1 d . . .
C(14) C 0.8808(5) 0.3634(4) -0.2333(3) 0.0341(12) Uiso 1.00 1 d . . .
C(14A) C 0.2977(3) 0.3680(2) 0.3007(2) 0.0168(8) Uiso 1.00 1 d . . .
C(14B) C 0.3291(4) 0.3626(2) 0.2071(2) 0.0185(8) Uiso 1.00 1 d . . .
C(14C) C 0.4360(3) 0.3811(2) 0.1607(2) 0.0172(8) Uiso 1.00 1 d . . .
C(14D) C 0.4255(3) 0.4614(2) 0.1955(2) 0.0165(8) Uiso 1.00 1 d . . .
C(14E) C 0.3855(3) 0.4623(2) 0.2901(2) 0.0155(8) Uiso 1.00 1 d . . .
C(14F) C 0.3605(4) 0.5446(3) 0.3282(2) 0.0207(9) Uiso 1.00 1 d . . .
C(15) C 0.8831(4) 0.2001(3) 0.0055(3) 0.0252(10) Uiso 1.00 1 d . . .
C(15A) C 0.5561(3) 0.5303(2) 0.1163(2) 0.0168(8) Uiso 1.00 1 d . . .
C(15B) C 0.6616(4) 0.4932(2) 0.0349(2) 0.0178(8) Uiso 1.00 1 d . . .
C(15C) C 0.7651(3) 0.4420(2) 0.0551(2) 0.0161(8) Uiso 1.00 1 d . . .
C(15D) C 0.7807(3) 0.4926(2) 0.1102(2) 0.0167(8) Uiso 1.00 1 d . . .
C(15E) C 0.6691(4) 0.5332(2) 0.1863(2) 0.0182(8) Uiso 1.00 1 d . . .
C(15F) C 0.6749(4) 0.5936(3) 0.2375(3) 0.0212(9) Uiso 1.00 1 d . . .
C(16) C 0.7598(4) 0.2253(3) 0.0159(3) 0.0233(9) Uiso 1.00 1 d . . .
C(16A) C 0.9631(4) 0.4488(2) 0.1238(2) 0.0180(8) Uiso 1.00 1 d . . .
C(16B) C 1.0673(4) 0.3677(2) 0.0839(2) 0.0178(8) Uiso 1.00 1 d . . .
C(16C) C 1.0617(3) 0.2983(2) 0.1439(2) 0.0168(8) Uiso 1.00 1 d . . .
C(16D) C 1.0461(3) 0.3271(2) 0.2273(2) 0.0164(8) Uiso 1.00 1 d . . .
C(16E) C 0.9438(3) 0.4108(2) 0.2601(2) 0.0164(8) Uiso 1.00 1 d . . .
C(16F) C 0.9297(4) 0.4461(3) 0.3394(3) 0.0206(8) Uiso 1.00 1 d . . .
C(21A) C 0.5787(4) 0.5745(2) 0.8558(2) 0.0178(8) Uiso 1.00 1 d . . .
C(21B) C 0.5573(4) 0.6594(2) 0.8883(2) 0.0180(8) Uiso 1.00 1 d . . .
C(21C) C 0.5281(4) 0.7244(2) 0.8288(2) 0.0188(8) Uiso 1.00 1 d . . .
C(21D) C 0.6213(4) 0.6979(2) 0.7415(2) 0.0179(8) Uiso 1.00 1 d . . .
C(21E) C 0.6455(3) 0.6095(2) 0.7157(2) 0.0172(8) Uiso 1.00 1 d . . .
C(21F) C 0.7492(4) 0.5772(3) 0.6345(3) 0.0229(9) Uiso 1.00 1 d . . .
C(22A) C 0.6411(4) 0.8023(3) 0.6382(2) 0.0186(8) Uiso 1.00 1 d . . .
C(22B) C 0.5605(4) 0.8943(3) 0.6528(2) 0.0200(8) Uiso 1.00 1 d . . .
C(22C) C 0.4614(4) 0.9048(2) 0.6302(2) 0.0184(8) Uiso 1.00 1 d . . .
C(22D) C 0.5051(4) 0.8673(2) 0.5436(2) 0.0177(8) Uiso 1.00 1 d . . .
C(22E) C 0.5988(4) 0.7795(3) 0.5265(2) 0.0199(8) Uiso 1.00 1 d . . .
C(22F) C 0.6591(4) 0.7566(3) 0.4345(3) 0.0273(10) Uiso 1.00 1 d . . .
C(23A) C 0.3851(4) 0.8898(2) 0.4667(2) 0.0179(8) Uiso 1.00 1 d . . .
C(23B) C 0.2653(4) 0.9598(3) 0.4952(2) 0.0194(8) Uiso 1.00 1 d . . .
C(23C) C 0.1770(3) 0.9255(2) 0.5501(2) 0.0166(8) Uiso 1.00 1 d . . .
C(23D) C 0.1905(3) 0.8478(2) 0.5076(2) 0.0167(8) Uiso 1.00 1 d . . .
C(23E) C 0.3147(3) 0.7840(2) 0.4792(2) 0.0159(8) Uiso 1.00 1 d . . .
C(23F) C 0.3374(4) 0.7087(3) 0.4283(3) 0.0213(9) Uiso 1.00 1 d . . .
C(24A) C 0.0275(4) 0.8087(3) 0.5520(3) 0.0212(9) Uiso 1.00 1 d . . .
C(24B) C -0.0814(4) 0.8378(3) 0.6318(3) 0.0217(9) Uiso 1.00 1 d . . .
C(24C) C -0.0652(4) 0.7789(3) 0.6992(3) 0.0203(8) Uiso 1.00 1 d . . .
C(24D) C -0.0232(3) 0.6880(2) 0.6689(2) 0.0169(8) Uiso 1.00 1 d . . .
C(24E) C 0.0779(4) 0.6654(3) 0.5842(2) 0.0194(8) Uiso 1.00 1 d . . .
C(24F) C 0.1017(4) 0.5840(3) 0.5464(3) 0.0242(9) Uiso 1.00 1 d . . .
C(25A) C -0.0240(4) 0.5723(3) 0.7610(2) 0.0202(8) Uiso 1.00 1 d . . .
C(25B) C -0.0831(4) 0.5902(3) 0.8548(3) 0.0210(9) Uiso 1.00 1 d . . .
C(25C) C 0.0052(4) 0.5915(2) 0.8846(2) 0.0181(8) Uiso 1.00 1 d . . .
C(25D) C 0.1094(3) 0.5095(2) 0.8582(2) 0.0171(8) Uani 1.00 1 d . . .
C(25E) C 0.1577(4) 0.4889(3) 0.7651(3) 0.0228(9) Uiso 1.00 1 d . . .
C(25F) C 0.2519(5) 0.4026(4) 0.7376(3) 0.0352(12) Uiso 1.00 1 d . . .
C(26A) C 0.2436(4) 0.4671(2) 0.9262(2) 0.0180(8) Uiso 1.00 1 d . . .
C(26B) C 0.2355(4) 0.5187(3) 0.9937(3) 0.0209(9) Uiso 1.00 1 d . . .
C(26C) C 0.3031(4) 0.5735(3) 0.9558(2) 0.0193(8) Uiso 1.00 1 d . . .
C(26D) C 0.4265(4) 0.5219(2) 0.8983(2) 0.0184(8) Uiso 1.00 1 d . . .
C(26E) C 0.4287(4) 0.4647(3) 0.8364(2) 0.0193(8) Uiso 1.00 1 d . . .
C(26F) C 0.5478(4) 0.4012(3) 0.7878(3) 0.0240(9) Uiso 1.00 1 d . . .
C(31) C 1.2553(4) 0.0867(3) -0.1885(3) 0.0235(9) Uiso 1.00 1 d . . .
C(32) C 0.4380(4) 0.2434(3) -0.0165(3) 0.0212(9) Uiso 1.00 1 d . . .
C(33) C 1.0534(4) -0.2440(3) 0.1385(3) 0.0279(10) Uiso 1.00 1 d . . .
C(41) C 0.8734(8) 0.0130(6) 0.2208(5) 0.061(2) Uiso 1.00 1 d . . .
C(42) C 0.8366(9) 0.1071(7) 0.2095(6) 0.073(2) Uiso 1.00 1 d . . .

loop_
_atom_site_aniso_label
_atom_site_aniso_U_11
_atom_site_aniso_U_22
_atom_site_aniso_U_33
_atom_site_aniso_U_12
_atom_site_aniso_U_13
_atom_site_aniso_U_23
Co(1) 0.0173(2) 0.0182(2) 0.0173(2) -0.0038(2) -0.0067(2) -0.0001(2)
Co(2) 0.0153(2) 0.0174(2) 0.0143(2) -0.0039(2) -0.0049(2) -0.0020(2)
O(32) 0.0196(19) 0.061(3) 0.051(2) -0.0004(19) -0.0169(19) -0.028(2)
O(35) 0.055(2) 0.049(2) 0.0255(19) -0.038(2) -0.0013(18) -0.0122(18)
O(38) 0.085(4) 0.034(2) 0.031(2) 0.012(2) -0.013(2) -0.006(2)
O(52) 0.104(5) 0.043(2) 0.043(2) -0.037(3) -0.015(3) 0.010(2)
O(64) 0.029(2) 0.036(2) 0.101(4) -0.0049(19) -0.019(2) -0.022(2)
C(25D) 0.018(2) 0.0155(19) 0.0186(19) -0.0047(16) -0.0102(17) 0.0027(16)

loop_
_atom_type_symbol
_atom_type_description
_atom_type_scat_dispersion_real
_atom_type_scat_dispersion_imag
_atom_type_scat_source
C C 0.003 0.002
;
International Tables for Crystallography
(1992, Vol. C, Tables 4.2.6.8 and 6.1.1.4)
;
H H 0.000 0.000
;
International Tables for Crystallography
(1992, Vol. C, Table 6.1.1.4)
;
Co Co 0.349 0.972
;
International Tables for Crystallography
(1992, Vol. C, Tables 4.2.6.8 and 6.1.1.4)
;
N N 0.006 0.003
;
International Tables for Crystallography
(1992, Vol. C, Tables 4.2.6.8 and 6.1.1.4)
;
O O 0.011 0.006
;
International Tables for Crystallography
(1992, Vol. C, Tables 4.2.6.8 and 6.1.1.4)
;

loop_
_geom_angle_atom_site_label_1
_geom_angle_atom_site_label_2
_geom_angle_atom_site_label_3
_geom_angle
_geom_angle_publ_flag
_geom_angle_site_symmetry_1
_geom_angle_site_symmetry_2
_geom_angle_site_symmetry_3
N(1) Co(1) N(2) 86.1(2) yes . . .
N(1) Co(1) N(3) 91.6(2) yes . . .
N(1) Co(1) N(4) 175.6(2) yes . . .
N(1) Co(1) N(5) 90.4(2) yes . . .
N(1) Co(1) N(6) 92.1(2) yes . . .
N(2) Co(1) N(3) 91.92(19) yes . . .
N(2) Co(1) N(4) 90.4(2) yes . . .
N(2) Co(1) N(5) 175.9(2) yes . . .
N(2) Co(1) N(6) 91.18(18) yes . . .
N(3) Co(1) N(4) 85.8(2) yes . . .
N(3) Co(1) N(5) 90.36(17) yes . . .
N(3) Co(1) N(6) 175.4(2) yes . . .
N(4) Co(1) N(5) 93.2(2) yes . . .
N(4) Co(1) N(6) 90.7(2) yes . . .
N(5) Co(1) N(6) 86.76(17) yes . . .
N(11) Co(2) N(12) 86.4(2) yes . . .
N(11) Co(2) N(13) 89.69(18) yes . . .
N(11) Co(2) N(14) 174.61(17) yes . . .
N(11) Co(2) N(15) 91.1(2) yes . . .
N(11) Co(2) N(16) 91.65(17) yes . . .
N(12) Co(2) N(13) 94.8(2) yes . . .
N(12) Co(2) N(14) 90.7(2) yes . . .
N(12) Co(2) N(15) 175.10(19) yes . . .
N(12) Co(2) N(16) 90.5(2) yes . . .
N(13) Co(2) N(14) 86.03(17) yes . . .
N(13) Co(2) N(15) 89.4(2) yes . . .
N(13) Co(2) N(16) 174.5(2) yes . . .
N(14) Co(2) N(15) 92.1(2) yes . . .
N(14) Co(2) N(16) 92.91(16) yes . . .
N(15) Co(2) N(16) 85.3(2) yes . . .
C(11A) O(11A) C(16D) 118.3(4) yes . . .
C(11A) O(11E) C(11E) 112.6(4) yes . . .
C(11D) O(12A) C(12A) 119.0(4) yes . . .
C(12A) O(12E) C(12E) 113.8(3) yes . . .
C(12D) O(13A) C(13A) 119.0(3) yes . . .
C(13A) O(13E) C(13E) 112.9(3) yes . . .
C(13D) O(14A) C(14A) 119.2(3) yes . . .
C(14A) O(14E) C(14E) 112.1(3) yes . . .
C(14D) O(15A) C(15A) 119.3(3) yes . . .
C(15A) O(15E) C(15E) 112.3(3) yes . . .
C(15D) O(16A) C(16A) 119.7(3) yes . . .
C(16A) O(16E) C(16E) 112.1(4) yes . . .
C(21A) O(21A) C(26D) 118.8(3) yes . . .
C(21A) O(21E) C(21E) 113.7(3) yes . . .
C(21D) O(22A) C(22A) 119.6(4) yes . . .
C(22A) O(22E) C(22E) 113.7(3) yes . . .
C(22D) O(23A) C(23A) 119.2(3) yes . . .
C(23A) O(23E) C(23E) 112.3(3) yes . . .
C(23D) O(24A) C(24A) 117.1(4) yes . . .
C(24A) O(24E) C(24E) 113.8(4) yes . . .
C(24D) O(25A) C(25A) 120.3(4) yes . . .
C(25A) O(25E) C(25E) 113.8(4) yes . . .
C(25D) O(26A) C(26A) 119.2(4) yes . . .
C(26A) O(26E) C(26E) 113.1(3) yes . . .
O(51B) O(51A) O(73B) 45.3(18) yes . . .
O(51A) O(51B) O(73B) 75(2) yes . . .
O(51A) O(73B) O(51B) 60.1(19) yes . . .
O(51A) O(73B) O(73A) 168(2) yes . . .
O(51B) O(73B) O(73A) 127(2) yes . . .
O(76) O(77A) O(77B) 109.3(12) yes . . .
O(77A) O(77B) O(77C) 88(2) yes . . .
O(78A) O(78B) O(78C) 117(3) yes . . .
Co(1) N(1) C(1) 109.7(4) yes . . .
Co(1) N(2) C(2) 109.3(4) yes . . .
Co(1) N(3) C(3) 109.1(3) yes . . .
Co(1) N(4) C(4) 108.3(3) yes . . .
Co(1) N(5) C(5) 109.0(3) yes . . .
Co(1) N(6) C(6) 107.9(3) yes . . .
Co(2) N(11) C(11) 108.2(3) yes . . .
Co(2) N(12) C(12) 109.8(4) yes . . .
Co(2) N(13) C(13) 109.0(3) yes . . .
Co(2) N(14) C(14) 107.9(2) yes . . .
Co(2) N(15) C(15) 109.9(4) yes . . .
Co(2) N(16) C(16) 110.1(3) yes . . .
N(1) C(1) C(2) 108.6(4) yes . . .
N(2) C(2) C(1) 106.3(4) yes . . .
N(3) C(3) C(4) 106.1(5) yes . . .
N(4) C(4) C(3) 107.5(5) yes . . .
N(5) C(5) C(6) 108.2(5) yes . . .
N(6) C(6) C(5) 108.5(4) yes . . .
N(11) C(11) C(12) 108.0(5) yes . . .
O(11A) C(11A) O(11E) 110.3(3) yes . . .
O(11A) C(11A) C(11B) 106.3(5) yes . . .
O(11E) C(11A) C(11B) 110.4(3) yes . . .
O(11B) C(11B) C(11A) 110.3(4) yes . . .
O(11B) C(11B) C(11C) 111.0(5) yes . . .
C(11A) C(11B) C(11C) 110.3(3) yes . . .
O(11C) C(11C) C(11B) 108.7(3) yes . . .
O(11C) C(11C) C(11D) 111.4(4) yes . . .
C(11B) C(11C) C(11D) 111.5(5) yes . . .
O(12A) C(11D) C(11C) 105.9(5) yes . . .
O(12A) C(11D) C(11E) 108.7(3) yes . . .
C(11C) C(11D) C(11E) 110.0(4) yes . . .
O(11E) C(11E) C(11D) 110.2(3) yes . . .
O(11E) C(11E) C(11F) 105.8(5) yes . . .
C(11D) C(11E) C(11F) 113.6(4) yes . . .
O(11F) C(11F) C(11E) 112.9(3) yes . . .
N(12) C(12) C(11) 110.0(7) yes . . .
O(12A) C(12A) O(12E) 111.4(3) yes . . .
O(12A) C(12A) C(12B) 107.4(4) yes . . .
O(12E) C(12A) C(12B) 109.1(4) yes . . .
O(12B) C(12B) C(12A) 107.6(4) yes . . .
O(12B) C(12B) C(12C) 111.8(4) yes . . .
C(12A) C(12B) C(12C) 108.4(4) yes . . .
O(12C) C(12C) C(12B) 112.2(4) yes . . .
O(12C) C(12C) C(12D) 106.4(4) yes . . .
C(12B) C(12C) C(12D) 111.4(4) yes . . .
O(13A) C(12D) C(12C) 105.3(3) yes . . .
O(13A) C(12D) C(12E) 109.4(3) yes . . .
C(12C) C(12D) C(12E) 113.5(4) yes . . .
O(12E) C(12E) C(12D) 111.3(3) yes . . .
O(12E) C(12E) C(12F) 106.2(4) yes . . .
C(12D) C(12E) C(12F) 111.3(5) yes . . .
O(12F) C(12F) O(12G) 108.0(9) yes . . .
O(12F) C(12F) C(12E) 112.6(6) yes . . .
O(12G) C(12F) C(12E) 108.2(6) yes . . .
N(13) C(13) C(14) 107.5(6) yes . . .
O(13A) C(13A) O(13E) 110.8(4) yes . . .
O(13A) C(13A) C(13B) 109.1(3) yes . . .
O(13E) C(13A) C(13B) 110.0(4) yes . . .
O(13B) C(13B) C(13A) 109.8(4) yes . . .
O(13B) C(13B) C(13C) 110.8(3) yes . . .
C(13A) C(13B) C(13C) 110.5(5) yes . . .
O(13C) C(13C) C(13B) 109.1(5) yes . . .
O(13C) C(13C) C(13D) 110.6(4) yes . . .
C(13B) C(13C) C(13D) 108.2(3) yes . . .
O(14A) C(13D) C(13C) 104.7(3) yes . . .
O(14A) C(13D) C(13E) 109.8(4) yes . . .
C(13C) C(13D) C(13E) 112.0(4) yes . . .
O(13E) C(13E) C(13D) 109.3(4) yes . . .
O(13E) C(13E) C(13F) 104.4(3) yes . . .
C(13D) C(13E) C(13F) 113.2(4) yes . . .
O(13F) C(13F) C(13E) 110.6(5) yes . . .
N(14) C(14) C(13) 108.2(5) yes . . .
O(14A) C(14A) O(14E) 110.0(4) yes . . .
O(14A) C(14A) C(14B) 107.9(3) yes . . .
O(14E) C(14A) C(14B) 111.3(3) yes . . .
O(14B) C(14B) C(14A) 106.2(3) yes . . .
O(14B) C(14B) C(14C) 113.0(3) yes . . .
C(14A) C(14B) C(14C) 109.4(5) yes . . .
O(14C) C(14C) C(14B) 113.1(5) yes . . .
O(14C) C(14C) C(14D) 105.7(3) yes . . .
C(14B) C(14C) C(14D) 111.5(3) yes . . .
O(15A) C(14D) C(14C) 106.1(3) yes . . .
O(15A) C(14D) C(14E) 108.1(4) yes . . .
C(14C) C(14D) C(14E) 111.3(3) yes . . .
O(14E) C(14E) C(14D) 110.0(4) yes . . .
O(14E) C(14E) C(14F) 107.2(3) yes . . .
C(14D) C(14E) C(14F) 113.1(3) yes . . .
O(14F) C(14F) C(14E) 110.0(5) yes . . .
N(15) C(15) C(16) 107.7(4) yes . . .
O(15A) C(15A) O(15E) 111.3(4) yes . . .
O(15A) C(15A) C(15B) 106.1(3) yes . . .
O(15E) C(15A) C(15B) 110.7(4) yes . . .
O(15B) C(15B) C(15A) 110.4(4) yes . . .
O(15B) C(15B) C(15C) 110.9(3) yes . . .
C(15A) C(15B) C(15C) 108.8(4) yes . . .
O(15C) C(15C) C(15B) 108.9(3) yes . . .
O(15C) C(15C) C(15D) 111.8(4) yes . . .
C(15B) C(15C) C(15D) 111.3(3) yes . . .
O(16A) C(15D) C(15C) 106.3(3) yes . . .
O(16A) C(15D) C(15E) 108.0(3) yes . . .
C(15C) C(15D) C(15E) 111.3(4) yes . . .
O(15E) C(15E) C(15D) 110.3(3) yes . . .
O(15E) C(15E) C(15F) 106.1(3) yes . . .
C(15D) C(15E) C(15F) 113.6(4) yes . . .
O(15F) C(15F) C(15E) 109.9(4) yes . . .
N(16) C(16) C(15) 107.0(3) yes . . .
O(16A) C(16A) O(16E) 110.4(3) yes . . .
O(16A) C(16A) C(16B) 108.1(4) yes . . .
O(16E) C(16A) C(16B) 110.3(4) yes . . .
O(16B) C(16B) C(16A) 105.9(4) yes . . .
O(16B) C(16B) C(16C) 112.8(4) yes . . .
C(16A) C(16B) C(16C) 109.7(3) yes . . .
O(16C) C(16C) C(16B) 112.2(3) yes . . .
O(16C) C(16C) C(16D) 110.9(4) yes . . .
C(16B) C(16C) C(16D) 110.1(4) yes . . .
O(11A) C(16D) C(16C) 105.9(4) yes . . .
O(11A) C(16D) C(16E) 107.9(3) yes . . .
C(16C) C(16D) C(16E) 111.4(4) yes . . .
O(16E) C(16E) C(16D) 109.0(3) yes . . .
O(16E) C(16E) C(16F) 106.9(4) yes . . .
C(16D) C(16E) C(16F) 113.9(4) yes . . .
O(16F) C(16F) C(16E) 113.5(3) yes . . .
O(21A) C(21A) O(21E) 110.9(4) yes . . .
O(21A) C(21A) C(21B) 108.1(3) yes . . .
O(21E) C(21A) C(21B) 110.3(4) yes . . .
O(21B) C(21B) C(21A) 111.9(4) yes . . .
O(21B) C(21B) C(21C) 110.6(3) yes . . .
C(21A) C(21B) C(21C) 109.2(4) yes . . .
O(21C) C(21C) C(21B) 109.3(4) yes . . .
O(21C) C(21C) C(21D) 111.7(4) yes . . .
C(21B) C(21C) C(21D) 110.2(3) yes . . .
O(22A) C(21D) C(21C) 106.0(3) yes . . .
O(22A) C(21D) C(21E) 109.7(4) yes . . .
C(21C) C(21D) C(21E) 111.2(4) yes . . .
O(21E) C(21E) C(21D) 110.2(4) yes . . .
O(21E) C(21E) C(21F) 107.1(3) yes . . .
C(21D) C(21E) C(21F) 112.1(4) yes . . .
O(21F) C(21F) C(21E) 111.7(4) yes . . .
O(22A) C(22A) O(22E) 110.2(4) yes . . .
O(22A) C(22A) C(22B) 108.2(3) yes . . .
O(22E) C(22A) C(22B) 109.9(3) yes . . .
O(22B) C(22B) C(22A) 108.4(4) yes . . .
O(22B) C(22B) C(22C) 113.0(3) yes . . .
C(22A) C(22B) C(22C) 108.7(5) yes . . .
O(22C) C(22C) C(22B) 112.4(4) yes . . .
O(22C) C(22C) C(22D) 106.8(4) yes . . .
C(22B) C(22C) C(22D) 111.0(3) yes . . .
O(23A) C(22D) C(22C) 104.6(3) yes . . .
O(23A) C(22D) C(22E) 109.2(4) yes . . .
C(22C) C(22D) C(22E) 113.9(4) yes . . .
O(22E) C(22E) C(22D) 110.5(4) yes . . .
O(22E) C(22E) C(22F) 106.6(4) yes . . .
C(22D) C(22E) C(22F) 110.1(4) yes . . .
O(22F) C(22F) C(22E) 112.0(4) yes . . .
O(23A) C(23A) O(23E) 110.3(3) yes . . .
O(23A) C(23A) C(23B) 106.7(3) yes . . .
O(23E) C(23A) C(23B) 111.2(5) yes . . .
O(23B) C(23B) C(23A) 109.4(5) yes . . .
O(23B) C(23B) C(23C) 112.1(3) yes . . .
C(23A) C(23B) C(23C) 109.5(3) yes . . .
O(23C) C(23C) C(23B) 109.3(3) yes . . .
O(23C) C(23C) C(23D) 109.6(4) yes . . .
C(23B) C(23C) C(23D) 110.6(3) yes . . .
O(24A) C(23D) C(23C) 106.3(3) yes . . .
O(24A) C(23D) C(23E) 109.1(3) yes . . .
C(23C) C(23D) C(23E) 110.2(4) yes . . .
O(23E) C(23E) C(23D) 109.1(3) yes . . .
O(23E) C(23E) C(23F) 105.9(3) yes . . .
C(23D) C(23E) C(23F) 112.9(5) yes . . .
O(23F) C(23F) C(23E) 111.8(4) yes . . .
O(24A) C(24A) O(24E) 111.2(3) yes . . .
O(24A) C(24A) C(24B) 107.3(4) yes . . .
O(24E) C(24A) C(24B) 110.5(4) yes . . .
O(24B) C(24B) C(24A) 108.8(4) yes . . .
O(24B) C(24B) C(24C) 111.9(4) yes . . .
C(24A) C(24B) C(24C) 109.9(3) yes . . .
O(24C) C(24C) C(24B) 111.4(3) yes . . .
O(24C) C(24C) C(24D) 107.4(4) yes . . .
C(24B) C(24C) C(24D) 110.9(4) yes . . .
O(25A) C(24D) C(24C) 106.8(4) yes . . .
O(25A) C(24D) C(24E) 108.3(3) yes . . .
C(24C) C(24D) C(24E) 112.7(4) yes . . .
O(24E) C(24E) C(24D) 110.7(3) yes . . .
O(24E) C(24E) C(24F) 105.6(4) yes . . .
C(24D) C(24E) C(24F) 112.4(4) yes . . .
O(24F) C(24F) C(24E) 109.5(3) yes . . .
O(25A) C(25A) O(25E) 110.8(3) yes . . .
O(25A) C(25A) C(25B) 106.5(4) yes . . .
O(25E) C(25A) C(25B) 110.6(4) yes . . .
O(25B) C(25B) C(25A) 111.0(4) yes . . .
O(25B) C(25B) C(25C) 112.7(4) yes . . .
C(25A) C(25B) C(25C) 107.9(4) yes . . .
O(25C) C(25C) C(25B) 109.1(3) yes . . .
O(25C) C(25C) C(25D) 111.7(3) yes . . .
C(25B) C(25C) C(25D) 110.1(4) yes . . .
O(26A) C(25D) C(25C) 105.9(4) yes . . .
O(26A) C(25D) C(25E) 107.8(3) yes . . .
C(25C) C(25D) C(25E) 111.2(4) yes . . .
O(25E) C(25E) C(25D) 111.1(3) yes . . .
O(25E) C(25E) C(25F) 108.0(5) yes . . .
C(25D) C(25E) C(25F) 113.1(4) yes . . .
O(25F) C(25F) O(25G) 124.4(8) yes . . .
O(25F) C(25F) C(25E) 112.9(6) yes . . .
O(25G) C(25F) C(25E) 110.9(6) yes . . .
O(26A) C(26A) O(26E) 110.3(3) yes . . .
O(26A) C(26A) C(26B) 108.4(3) yes . . .
O(26E) C(26A) C(26B) 110.1(4) yes . . .
O(26B) C(26B) C(26A) 106.8(5) yes . . .
O(26B) C(26B) C(26C) 111.5(3) yes . . .
C(26A) C(26B) C(26C) 110.1(3) yes . . .
O(26C) C(26C) C(26B) 112.0(3) yes . . .
O(26C) C(26C) C(26D) 107.7(4) yes . . .
C(26B) C(26C) C(26D) 111.0(4) yes . . .
O(21A) C(26D) C(26C) 107.2(3) yes . . .
O(21A) C(26D) C(26E) 108.6(3) yes . . .
C(26C) C(26D) C(26E) 110.6(5) yes . . .
O(26E) C(26E) C(26D) 110.9(3) yes . . .
O(26E) C(26E) C(26F) 105.6(4) yes . . .
C(26D) C(26E) C(26F) 113.1(5) yes . . .
O(26F) C(26F) C(26E) 113.6(4) yes . . .
O(31) C(31) O(32) 120.3(5) yes . . .
O(31) C(31) O(33) 120.6(6) yes . . .
O(32) C(31) O(33) 119.1(4) yes . . .
O(34) C(32) O(35) 118.3(4) yes . . .
O(34) C(32) O(36) 122.2(5) yes . . .
O(35) C(32) O(36) 119.4(6) yes . . .
O(37) C(33) O(38) 120.1(5) yes . . .
O(37) C(33) O(39) 119.2(4) yes . . .
O(38) C(33) O(39) 120.6(5) yes . . .
O(75) C(41) C(42) 108.7(7) yes . . .

loop_
_geom_bond_atom_site_label_1
_geom_bond_atom_site_label_2
_geom_bond_distance
_geom_bond_publ_flag
_geom_bond_site_symmetry_1
_geom_bond_site_symmetry_2
Co(1) N(1) 1.968(6) yes . .
Co(1) N(2) 1.972(4) yes . .
Co(1) N(3) 1.970(4) yes . .
Co(1) N(4) 1.964(6) yes . .
Co(1) N(5) 1.978(4) yes . .
Co(1) N(6) 1.980(4) yes . .
Co(2) N(11) 1.974(4) yes . .
Co(2) N(12) 1.973(6) yes . .
Co(2) N(13) 1.963(4) yes . .
Co(2) N(14) 1.969(4) yes . .
Co(2) N(15) 1.960(5) yes . .
Co(2) N(16) 1.982(4) yes . .
O(11A) C(11A) 1.418(7) yes . .
O(11A) C(16D) 1.441(5) yes . .
O(11B) C(11B) 1.421(5) yes . .
O(11C) C(11C) 1.444(6) yes . .
O(11E) C(11A) 1.419(5) yes . .
O(11E) C(11E) 1.448(7) yes . .
O(11F) C(11F) 1.422(7) yes . .
O(12A) C(11D) 1.426(7) yes . .
O(12A) C(12A) 1.414(5) yes . .
O(12B) C(12B) 1.429(4) yes . .
O(12C) C(12C) 1.424(8) yes . .
O(12E) C(12A) 1.412(4) yes . .
O(12E) C(12E) 1.432(7) yes . .
O(12F) C(12F) 1.387(11) yes . .
O(12G) C(12F) 1.341(16) yes . .
O(13A) C(12D) 1.430(6) yes . .
O(13A) C(13A) 1.404(7) yes . .
O(13B) C(13B) 1.435(5) yes . .
O(13C) C(13C) 1.430(8) yes . .
O(13E) C(13A) 1.424(4) yes . .
O(13E) C(13E) 1.449(6) yes . .
O(13F) C(13F) 1.412(8) yes . .
O(14A) C(13D) 1.431(5) yes . .
O(14A) C(14A) 1.411(5) yes . .
O(14B) C(14B) 1.423(6) yes . .
O(14C) C(14C) 1.419(6) yes . .
O(14E) C(14A) 1.401(6) yes . .
O(14E) C(14E) 1.436(6) yes . .
O(14F) C(14F) 1.429(6) yes . .
O(15A) C(14D) 1.422(6) yes . .
O(15A) C(15A) 1.404(5) yes . .
O(15B) C(15B) 1.426(7) yes . .
O(15C) C(15C) 1.433(4) yes . .
O(15E) C(15A) 1.418(7) yes . .
O(15E) C(15E) 1.449(6) yes . .
O(15F) C(15F) 1.444(6) yes . .
O(16A) C(15D) 1.417(6) yes . .
O(16A) C(16A) 1.406(7) yes . .
O(16B) C(16B) 1.418(7) yes . .
O(16C) C(16C) 1.434(4) yes . .
O(16E) C(16A) 1.420(7) yes . .
O(16E) C(16E) 1.442(5) yes . .
O(16F) C(16F) 1.427(8) yes . .
O(21A) C(21A) 1.414(7) yes . .
O(21A) C(26D) 1.412(6) yes . .
O(21B) C(21B) 1.430(5) yes . .
O(21C) C(21C) 1.420(7) yes . .
O(21E) C(21A) 1.407(4) yes . .
O(21E) C(21E) 1.431(6) yes . .
O(21F) C(21F) 1.427(8) yes . .
O(22A) C(21D) 1.432(6) yes . .
O(22A) C(22A) 1.408(6) yes . .
O(22B) C(22B) 1.423(6) yes . .
O(22C) C(22C) 1.429(5) yes . .
O(22E) C(22A) 1.418(6) yes . .
O(22E) C(22E) 1.444(8) yes . .
O(22F) C(22F) 1.431(6) yes . .
O(23A) C(22D) 1.433(7) yes . .
O(23A) C(23A) 1.409(6) yes . .
O(23B) C(23B) 1.424(7) yes . .
O(23C) C(23C) 1.430(5) yes . .
O(23E) C(23A) 1.408(7) yes . .
O(23E) C(23E) 1.432(6) yes . .
O(23F) C(23F) 1.423(7) yes . .
O(24A) C(23D) 1.418(5) yes . .
O(24A) C(24A) 1.407(8) yes . .
O(24B) C(24B) 1.409(7) yes . .
O(24C) C(24C) 1.432(5) yes . .
O(24E) C(24A) 1.410(7) yes . .
O(24E) C(24E) 1.447(6) yes . .
O(24F) C(24F) 1.428(8) yes . .
O(25A) C(24D) 1.430(6) yes . .
O(25A) C(25A) 1.406(6) yes . .
O(25B) C(25B) 1.427(5) yes . .
O(25C) C(25C) 1.442(5) yes . .
O(25E) C(25A) 1.408(5) yes . .
O(25E) C(25E) 1.444(8) yes . .
O(25F) C(25F) 1.397(10) yes . .
O(25G) C(25F) 1.382(16) yes . .
O(26A) C(25D) 1.434(7) yes . .
O(26A) C(26A) 1.415(6) yes . .
O(26B) C(26B) 1.437(5) yes . .
O(26C) C(26C) 1.419(8) yes . .
O(26E) C(26A) 1.413(4) yes . .
O(26E) C(26E) 1.442(7) yes . .
O(26F) C(26F) 1.420(7) yes . .
O(31) C(31) 1.278(5) yes . .
O(32) C(31) 1.274(10) yes . .
O(33) C(31) 1.288(7) yes . .
O(34) C(32) 1.275(8) yes . .
O(35) C(32) 1.304(8) yes . .
O(36) C(32) 1.261(5) yes . .
O(37) C(33) 1.303(6) yes . .
O(38) C(33) 1.282(6) yes . .
O(39) C(33) 1.272(8) yes . .
O(51A) O(51B) 1.35(2) yes . .
O(51A) O(73B) 1.50(3) yes . .
O(51B) O(73B) 1.11(4) yes . .
O(63A) O(63B) 0.448(16) yes . .
O(68A) O(68B) 0.68(2) yes . .
O(70A) O(70B) 0.854(11) yes . .
O(73A) O(73B) 1.18(3) yes . .
O(75) C(41) 1.427(10) yes . .
O(76) O(77A) 1.480(15) yes . .
O(77A) O(77B) 1.54(3) yes . .
O(77B) O(77C) 1.36(5) yes . .
O(78A) O(78B) 1.35(4) yes . .
O(78B) O(78C) 1.60(4) yes . .
O(78D) O(78E) 1.22(5) yes . .
N(1) C(1) 1.487(7) yes . .
N(2) C(2) 1.503(10) yes . .
N(3) C(3) 1.516(10) yes . .
N(4) C(4) 1.481(8) yes . .
N(5) C(5) 1.461(8) yes . .
N(6) C(6) 1.496(7) yes . .
N(11) C(11) 1.528(11) yes . .
N(12) C(12) 1.442(9) yes . .
N(13) C(13) 1.460(9) yes . .
N(14) C(14) 1.484(7) yes . .
N(15) C(15) 1.481(6) yes . .
N(16) C(16) 1.484(8) yes . .
C(1) C(2) 1.524(8) yes . .
C(3) C(4) 1.497(7) yes . .
C(5) C(6) 1.526(6) yes . .
C(11) C(12) 1.499(11) yes . .
C(11A) C(11B) 1.535(7) yes . .
C(11B) C(11C) 1.500(9) yes . .
C(11C) C(11D) 1.535(6) yes . .
C(11D) C(11E) 1.518(7) yes . .
C(11E) C(11F) 1.540(6) yes . .
C(12A) C(12B) 1.544(8) yes . .
C(12B) C(12C) 1.534(8) yes . .
C(12C) C(12D) 1.523(5) yes . .
C(12D) C(12E) 1.519(9) yes . .
C(12E) C(12F) 1.519(6) yes . .
C(13) C(14) 1.495(10) yes . .
C(13A) C(13B) 1.517(8) yes . .
C(13B) C(13C) 1.519(7) yes . .
C(13C) C(13D) 1.540(5) yes . .
C(13D) C(13E) 1.526(8) yes . .
C(13E) C(13F) 1.520(5) yes . .
C(14A) C(14B) 1.540(7) yes . .
C(14B) C(14C) 1.514(7) yes . .
C(14C) C(14D) 1.525(7) yes . .
C(14D) C(14E) 1.539(6) yes . .
C(14E) C(14F) 1.509(7) yes . .
C(15) C(16) 1.520(8) yes . .
C(15A) C(15B) 1.539(5) yes . .
C(15B) C(15C) 1.526(7) yes . .
C(15C) C(15D) 1.517(8) yes . .
C(15D) C(15E) 1.533(5) yes . .
C(15E) C(15F) 1.510(9) yes . .
C(16A) C(16B) 1.537(5) yes . .
C(16B) C(16C) 1.528(6) yes . .
C(16C) C(16D) 1.520(7) yes . .
C(16D) C(16E) 1.538(5) yes . .
C(16E) C(16F) 1.508(8) yes . .
C(21A) C(21B) 1.523(7) yes . .
C(21B) C(21C) 1.518(6) yes . .
C(21C) C(21D) 1.525(5) yes . .
C(21D) C(21E) 1.527(7) yes . .
C(21E) C(21F) 1.516(5) yes . .
C(22A) C(22B) 1.530(6) yes . .
C(22B) C(22C) 1.521(9) yes . .
C(22C) C(22D) 1.518(7) yes . .
C(22D) C(22E) 1.530(5) yes . .
C(22E) C(22F) 1.513(7) yes . .
C(23A) C(23B) 1.534(5) yes . .
C(23B) C(23C) 1.507(7) yes . .
C(23C) C(23D) 1.534(7) yes . .
C(23D) C(23E) 1.535(5) yes . .
C(23E) C(23F) 1.533(8) yes . .
C(24A) C(24B) 1.530(5) yes . .
C(24B) C(24C) 1.521(7) yes . .
C(24C) C(24D) 1.534(7) yes . .
C(24D) C(24E) 1.531(5) yes . .
C(24E) C(24F) 1.496(8) yes . .
C(25A) C(25B) 1.529(6) yes . .
C(25B) C(25C) 1.526(9) yes . .
C(25C) C(25D) 1.523(5) yes . .
C(25D) C(25E) 1.531(7) yes . .
C(25E) C(25F) 1.517(7) yes . .
C(26A) C(26B) 1.519(8) yes . .
C(26B) C(26C) 1.513(8) yes . .
C(26C) C(26D) 1.526(5) yes . .
C(26D) C(26E) 1.549(8) yes . .
C(26E) C(26F) 1.515(5) yes . .
C(41) C(42) 1.535(15) yes . .

loop_
_geom_contact_atom_site_label_1
_geom_contact_atom_site_label_2
_geom_contact_distance
_geom_contact_publ_flag
_geom_contact_site_symmetry_1
_geom_contact_site_symmetry_2
O(11B) N(2) 3.248(7) ? . .
O(11B) N(4) 2.850(5) ? . .
O(11B) C(4) 3.291(5) ? . .
O(11C) N(4) 3.596(5) ? . .
O(11C) N(6) 2.946(6) ? . .
O(11C) C(6) 3.294(7) ? . .
O(11E) O(55) 3.543(6) ? . 1_655
O(11F) O(55) 2.639(7) ? . 1_655
O(11F) N(12) 2.923(6) ? . 1_556
O(11F) C(12) 3.402(8) ? . 1_556
O(12B) O(56) 2.702(7) ? . 1_645
O(12B) C(24A) 3.367(6) ? . 1_645
O(12C) O(56) 2.720(4) ? . 1_645
O(12C) C(22D) 3.584(6) ? . 1_545
O(12E) O(53) 3.232(7) ? . 1_556
O(12E) O(64) 3.508(7) ? . 1_556
O(12F) O(25F) 2.743(11) ? . .
O(12F) O(53) 2.761(10) ? . 1_556
O(12F) C(25F) 3.359(7) ? . .
O(12G) O(33) 2.987(16) ? . 1_456
O(12G) O(53) 2.86(2) ? . 1_556
O(12G) O(64) 3.199(16) ? . 1_556
O(12G) O(72A) 2.89(2) ? . .
O(13B) O(63A) 2.773(13) ? . 1_545
O(13B) O(63B) 2.696(14) ? . 1_545
O(13B) C(23A) 3.536(7) ? . 1_545
O(13C) O(67) 2.897(5) ? . .
O(13E) O(23B) 3.572(6) ? . 1_545
O(13E) O(55) 3.235(6) ? . .
O(13E) O(72A) 2.873(14) ? . .
O(13F) O(54) 2.666(5) ? . .
O(13F) O(55) 2.712(7) ? . .
O(14B) O(34) 3.512(4) ? . .
O(14B) O(36) 2.564(6) ? . .
O(14B) C(32) 3.352(6) ? . .
O(14C) O(34) 2.582(6) ? . .
O(14C) O(36) 3.420(7) ? . .
O(14C) C(32) 3.385(8) ? . .
O(14E) O(16F) 3.364(6) ? . 1_455
O(14E) O(57) 3.101(5) ? . .
O(14F) O(23F) 2.751(7) ? . .
O(14F) O(57) 2.894(8) ? . .
O(14F) C(5) 3.545(7) ? . 1_465
O(14F) C(23F) 3.428(8) ? . .
O(15B) N(14) 2.938(4) ? . .
O(15B) C(16) 3.564(6) ? . .
O(15B) C(21A) 3.262(6) ? . 1_554
O(15C) N(14) 3.394(7) ? . .
O(15C) N(15) 3.063(5) ? . .
O(15C) C(15) 3.592(7) ? . .
O(15E) O(59) 3.527(5) ? . .
O(15E) O(62) 3.203(6) ? . .
O(15F) O(59) 2.759(4) ? . .
O(15F) O(62) 3.014(6) ? . .
O(15F) O(70A) 2.634(12) ? . 1_655
O(15F) O(70B) 2.734(13) ? . 1_655
O(16B) O(60) 2.608(4) ? . 1_655
O(16C) O(36) 2.663(6) ? . 1_655
O(16C) O(60) 3.599(5) ? . 1_655
O(16C) N(2) 3.349(6) ? . .
O(16E) O(26B) 3.511(5) ? . 1_654
O(16E) O(70B) 2.897(10) ? . 1_655
O(16F) O(14E) 3.364(6) ? . 1_655
O(16F) O(54) 2.727(5) ? . 1_655
O(16F) O(57) 2.799(6) ? . 1_655
O(16F) C(14A) 3.168(6) ? . 1_655
O(16F) C(14B) 3.538(5) ? . 1_655
O(21B) O(62) 3.420(8) ? . 1_556
O(21B) N(1) 3.172(5) ? . 1_466
O(21B) N(5) 2.888(6) ? . 1_466
O(21B) C(5) 3.355(6) ? . 1_466
O(21C) N(1) 3.049(4) ? . 1_466
O(21C) N(3) 2.972(7) ? . 1_466
O(21C) C(1) 3.394(5) ? . 1_466
O(21E) C(14) 3.421(6) ? . 1_556
O(21F) O(54) 2.769(5) ? . 1_655
O(21F) O(69) 2.783(11) ? . .
O(22B) O(33) 2.528(4) ? . 1_466
O(22B) O(64) 2.872(9) ? . 1_566
O(22B) C(31) 3.515(5) ? . 1_466
O(22C) O(32) 2.566(5) ? . 1_466
O(22C) O(33) 3.179(6) ? . 1_466
O(22C) O(72A) 3.364(14) ? . 1_565
O(22C) C(13A) 3.441(6) ? . 1_565
O(22C) C(31) 3.217(6) ? . 1_466
O(22E) O(58) 3.190(4) ? . 1_655
O(22F) O(58) 2.735(7) ? . 1_655
O(22F) O(69) 2.810(10) ? . .
O(22F) O(70A) 2.944(8) ? . 1_655
O(22F) O(70B) 2.853(9) ? . 1_655
O(23B) O(13E) 3.572(6) ? . 1_565
O(23B) O(55) 2.730(4) ? . 1_565
O(23B) C(13A) 3.320(7) ? . 1_565
O(23B) C(13B) 3.284(6) ? . 1_565
O(23C) C(11) 3.285(9) ? . 1_466
O(23C) C(12) 3.499(7) ? . 1_466
O(23C) C(12A) 3.500(7) ? . 1_465
O(23E) O(59) 3.049(5) ? . .
O(23E) O(63A) 3.466(9) ? . .
O(23E) O(63B) 3.367(12) ? . .
O(23F) O(14F) 2.751(7) ? . .
O(23F) O(59) 2.766(5) ? . .
O(23F) C(5) 3.404(7) ? . 1_465
O(23F) C(6) 3.198(7) ? . 1_465
O(23F) C(14F) 3.154(7) ? . .
O(24B) O(64) 2.757(5) ? . 1_466
O(24B) C(12A) 3.463(6) ? . 1_465
O(24B) C(12B) 3.550(7) ? . 1_465
O(24C) O(64) 3.412(6) ? . 1_466
O(24C) O(71) 2.695(11) ? . 1_466
O(24E) O(58) 3.347(7) ? . .
O(24F) O(54) 2.681(6) ? . .
O(24F) O(58) 2.740(6) ? . .
O(24F) C(21F) 3.268(7) ? . 1_455
O(25B) O(62) 2.742(4) ? . 1_456
O(25B) C(21B) 3.572(7) ? . 1_455
O(25C) O(62) 3.534(5) ? . 1_456
O(25C) O(66) 2.886(6) ? . 1_466
O(25E) C(13) 3.482(9) ? . 1_456
O(25F) O(12F) 2.743(11) ? . .
O(25F) O(78D) 2.76(2) ? . .
O(25F) C(12F) 3.410(10) ? . .
O(25G) O(60) 2.669(13) ? . 1_556
O(25G) O(72A) 2.74(2) ? . .
O(25G) C(13) 3.165(18) ? . 1_456
O(26B) O(16E) 3.511(5) ? . 1_456
O(26B) O(39) 2.691(6) ? . 1_466
O(26B) C(16A) 3.343(7) ? . 1_456
O(26B) C(33) 3.535(8) ? . 1_466
O(26C) O(37) 2.658(4) ? . 1_466
O(26C) O(39) 3.189(4) ? . 1_466
O(26C) C(33) 3.336(5) ? . 1_466
O(26E) O(34) 3.424(5) ? . 1_556
O(26E) O(60) 3.569(7) ? . 1_556
O(26E) C(32) 3.415(6) ? . 1_556
O(26F) O(34) 2.714(5) ? . 1_556
O(26F) O(53) 3.209(9) ? . 1_556
O(26F) N(12) 3.226(4) ? . 1_556
O(26F) N(14) 2.821(7) ? . 1_556
O(26F) N(16) 3.568(6) ? . 1_556
O(26F) C(32) 3.551(6) ? . 1_556
O(31) O(60) 2.654(8) ? . 1_655
O(31) O(72A) 3.010(14) ? . 1_654
O(31) N(11) 3.479(8) ? . .
O(31) N(13) 3.242(7) ? . .
O(31) N(15) 2.764(5) ? . .
O(31) C(2) 3.419(7) ? . .
O(32) O(22C) 2.566(5) ? . 1_644
O(32) O(72A) 2.991(16) ? . 1_654
O(32) O(77C) 3.15(3) ? . .
O(32) N(11) 2.811(6) ? . .
O(32) N(13) 3.325(6) ? . .
O(32) C(11) 3.419(11) ? . .
O(32) C(22C) 3.414(5) ? . 1_644
O(33) O(12G) 2.987(16) ? . 1_654
O(33) O(22B) 2.528(4) ? . 1_644
O(33) O(22C) 3.179(6) ? . 1_644
O(33) O(60) 3.497(5) ? . 1_655
O(33) O(61) 2.648(7) ? . 1_655
O(33) O(72A) 3.195(15) ? . 1_654
O(33) C(1) 3.524(6) ? . .
O(33) C(22B) 3.492(5) ? . 1_644
O(34) O(14B) 3.512(4) ? . .
O(34) O(14C) 2.582(6) ? . .
O(34) O(26E) 3.424(5) ? . 1_554
O(34) O(26F) 2.714(5) ? . 1_554
O(34) O(68A) 3.334(8) ? . .
O(34) O(74A) 3.227(17) ? . .
O(34) N(16) 2.982(6) ? . .
O(34) C(14C) 3.539(6) ? . .
O(34) C(16) 3.535(8) ? . .
O(35) O(53) 2.709(6) ? . .
O(35) O(60) 2.849(7) ? . .
O(35) O(61) 2.658(8) ? . .
O(35) O(68A) 3.072(9) ? . .
O(35) O(74A) 2.480(16) ? . .
O(36) O(14B) 2.564(6) ? . .
O(36) O(14C) 3.420(7) ? . .
O(36) O(16C) 2.663(6) ? . 1_455
O(36) O(60) 3.422(7) ? . .
O(36) C(14B) 3.401(7) ? . .
O(36) C(16B) 3.336(6) ? . 1_455
O(36) C(16C) 3.380(6) ? . 1_455
O(37) O(26C) 2.658(4) ? . 1_644
O(37) O(75) 3.473(7) ? . .
O(37) O(76) 2.686(8) ? . .
O(37) O(77A) 3.49(2) ? . .
O(37) N(1) 3.093(8) ? . .
O(37) C(5) 3.391(10) ? . .
O(37) C(26C) 3.493(6) ? . 1_644
O(38) O(56) 2.659(6) ? . 1_645
O(38) O(65) 2.958(10) ? . .
O(38) O(70A) 3.273(12) ? . 1_645
O(38) O(75) 2.571(9) ? . .
O(38) C(41) 3.116(11) ? . .
O(39) O(26B) 2.691(6) ? . 1_644
O(39) O(26C) 3.189(4) ? . 1_644
O(39) O(57) 2.727(6) ? . 1_645
O(39) O(70A) 2.743(9) ? . 1_645
O(39) O(70B) 2.696(11) ? . 1_645
O(51A) O(69) 2.76(2) ? . .
O(51A) O(78D) 2.764(19) ? . .
O(51A) O(78E) 2.28(3) ? . .
O(51B) O(69) 3.04(2) ? . .
O(51B) O(78E) 3.24(3) ? . .
O(52) O(67) 3.367(8) ? . .
O(52) O(68B) 2.99(2) ? . .
O(52) O(75) 2.947(10) ? . .
O(52) O(76) 2.854(7) ? . .
O(52) N(11) 3.020(7) ? . .
O(52) C(15) 3.435(9) ? . .
O(53) O(12E) 3.232(7) ? . 1_554
O(53) O(12F) 2.761(10) ? . 1_554
O(53) O(12G) 2.86(2) ? . 1_554
O(53) O(26F) 3.209(9) ? . 1_554
O(53) O(35) 2.709(6) ? . .
O(53) O(64) 3.072(9) ? . .
O(53) O(74A) 1.86(2) ? . .
O(53) N(12) 3.165(10) ? . .
O(53) C(12) 3.201(11) ? . .
O(53) C(12F) 3.296(11) ? . 1_554
O(53) C(26F) 3.566(9) ? . 1_554
O(54) O(13F) 2.666(5) ? . .
O(54) O(16F) 2.727(5) ? . 1_455
O(54) O(21F) 2.769(5) ? . 1_455
O(54) O(24F) 2.681(6) ? . .
O(54) C(13F) 3.458(7) ? . .
O(54) C(16F) 3.310(7) ? . 1_455
O(54) C(21F) 3.266(4) ? . 1_455
O(55) O(11E) 3.543(6) ? . 1_455
O(55) O(11F) 2.639(7) ? . 1_455
O(55) O(13E) 3.235(6) ? . .
O(55) O(13F) 2.712(7) ? . .
O(55) O(23B) 2.730(4) ? . 1_545
O(55) N(13) 2.903(6) ? . 1_456
O(55) C(13) 3.479(8) ? . 1_456
O(56) O(12B) 2.702(7) ? . 1_465
O(56) O(12C) 2.720(4) ? . 1_465
O(56) O(38) 2.659(6) ? . 1_465
O(56) O(58) 2.772(6) ? . .
O(56) C(12B) 3.394(7) ? . 1_465
O(56) C(12C) 3.437(5) ? . 1_465
O(56) C(33) 3.519(6) ? . 1_465
O(57) O(14E) 3.101(5) ? . .
O(57) O(14F) 2.894(8) ? . .
O(57) O(16F) 2.799(6) ? . 1_455
O(57) O(39) 2.727(6) ? . 1_465
O(57) O(58) 2.743(5) ? . .
O(57) O(70B) 3.306(12) ? . .
O(58) O(22E) 3.190(4) ? . 1_455
O(58) O(22F) 2.735(7) ? . 1_455
O(58) O(24E) 3.347(7) ? . .
O(58) O(24F) 2.740(6) ? . .
O(58) O(56) 2.772(6) ? . .
O(58) O(57) 2.743(5) ? . .
O(58) C(22F) 3.419(8) ? . 1_455
O(59) O(15E) 3.527(5) ? . .
O(59) O(15F) 2.759(4) ? . .
O(59) O(23E) 3.049(5) ? . .
O(59) O(23F) 2.766(5) ? . .
O(59) O(62) 3.480(5) ? . .
O(59) O(63A) 2.635(13) ? . .
O(59) O(63B) 2.700(16) ? . .
O(59) N(4) 3.166(5) ? . 1_465
O(59) N(5) 2.960(7) ? . 1_465
O(59) C(5) 3.394(9) ? . 1_465
O(59) C(15F) 3.361(5) ? . .
O(59) C(23F) 3.554(6) ? . .
O(60) O(16B) 2.608(4) ? . 1_455
O(60) O(16C) 3.599(5) ? . 1_455
O(60) O(25G) 2.669(13) ? . 1_554
O(60) O(26E) 3.569(7) ? . 1_554
O(60) O(31) 2.654(8) ? . 1_455
O(60) O(33) 3.497(5) ? . 1_455
O(60) O(35) 2.849(7) ? . .
O(60) O(36) 3.422(7) ? . .
O(60) O(61) 3.500(5) ? . .
O(60) C(16B) 3.482(5) ? . 1_455
O(60) C(25F) 3.575(7) ? . 1_554
O(60) C(31) 3.448(8) ? . 1_455
O(60) C(32) 3.427(8) ? . .
O(61) O(33) 2.648(7) ? . 1_455
O(61) O(35) 2.658(8) ? . .
O(61) O(60) 3.500(5) ? . .
O(61) O(64) 3.347(6) ? . .
O(61) N(2) 2.853(6) ? . 1_455
O(61) N(3) 2.860(6) ? . 1_455
O(61) C(1) 3.599(9) ? . 1_455
O(61) C(2) 3.438(9) ? . 1_455
O(61) C(3) 3.413(7) ? . 1_455
O(61) C(4) 3.585(8) ? . 1_455
O(61) C(31) 3.509(9) ? . 1_455
O(62) O(15E) 3.203(6) ? . .
O(62) O(15F) 3.014(6) ? . .
O(62) O(21B) 3.420(8) ? . 1_554
O(62) O(25B) 2.742(4) ? . 1_654
O(62) O(25C) 3.534(5) ? . 1_654
O(62) O(59) 3.480(5) ? . .
O(62) N(3) 3.408(6) ? . 1_465
O(62) N(5) 2.983(6) ? . 1_465
O(62) C(3) 3.249(7) ? . 1_465
O(63A) O(13B) 2.773(13) ? . 1_565
O(63A) O(23E) 3.466(9) ? . .
O(63A) O(59) 2.635(13) ? . .
O(63A) O(65) 2.831(10) ? . 1_565
O(63A) N(4) 3.291(13) ? . 1_465
O(63A) C(4) 3.164(13) ? . 1_465
O(63A) C(23A) 3.535(9) ? . .
O(63B) O(13B) 2.696(14) ? . 1_565
O(63B) O(23E) 3.367(12) ? . .
O(63B) O(59) 2.700(16) ? . .
O(63B) O(65) 2.697(12) ? . 1_565
O(63B) C(4) 3.575(15) ? . 1_465
O(63B) C(23A) 3.425(10) ? . .
O(64) O(12E) 3.508(7) ? . 1_554
O(64) O(12G) 3.199(16) ? . 1_554
O(64) O(22B) 2.872(9) ? . 1_544
O(64) O(24B) 2.757(5) ? . 1_644
O(64) O(24C) 3.412(6) ? . 1_644
O(64) O(53) 3.072(9) ? . .
O(64) O(61) 3.347(6) ? . .
O(64) O(71) 3.529(11) ? . .
O(64) O(74A) 2.72(2) ? . .
O(64) C(24B) 3.492(5) ? . 1_644
O(65) O(38) 2.958(10) ? . .
O(65) O(63A) 2.831(10) ? . 1_545
O(65) O(63B) 2.697(12) ? . 1_545
O(65) O(66) 2.797(7) ? . .
O(65) O(67) 2.929(7) ? . .
O(65) O(70A) 3.282(9) ? . 1_645
O(65) O(75) 3.529(12) ? . .
O(65) C(33) 3.588(8) ? . .
O(66) O(25C) 2.886(6) ? . 1_644
O(66) O(65) 2.797(7) ? . .
O(66) O(71) 2.837(9) ? . .
O(66) O(76) 2.770(10) ? . .
O(66) C(25C) 3.490(7) ? . 1_644
O(67) O(13C) 2.897(5) ? . .
O(67) O(52) 3.367(8) ? . .
O(67) O(65) 2.929(7) ? . .
O(67) O(68A) 2.924(11) ? . .
O(67) O(68B) 2.57(2) ? . .
O(67) C(4) 3.553(12) ? . 1_455
O(68A) O(34) 3.334(8) ? . .
O(68A) O(35) 3.072(9) ? . .
O(68A) O(67) 2.924(11) ? . .
O(68A) O(71) 2.886(9) ? . .
O(68A) O(74A) 2.12(2) ? . .
O(68A) N(16) 3.038(11) ? . .
O(68A) C(3) 3.582(11) ? . 1_455
O(68A) C(32) 3.333(8) ? . .
O(68B) O(52) 2.99(2) ? . .
O(68B) O(67) 2.57(2) ? . .
O(68B) O(71) 2.70(2) ? . .
O(68B) O(74A) 2.60(3) ? . .
O(68B) N(16) 2.92(2) ? . .
O(69) O(21F) 2.783(11) ? . .
O(69) O(22F) 2.810(10) ? . .
O(69) O(51A) 2.76(2) ? . .
O(69) O(51B) 3.04(2) ? . .
O(69) O(78A) 3.05(2) ? . .
O(69) O(78E) 2.69(4) ? . .
O(69) C(21F) 3.369(13) ? . .
O(69) C(22F) 3.599(10) ? . .
O(70A) O(15F) 2.634(12) ? . 1_455
O(70A) O(22F) 2.944(8) ? . 1_455
O(70A) O(38) 3.273(12) ? . 1_465
O(70A) O(39) 2.743(9) ? . 1_465
O(70A) O(65) 3.282(9) ? . 1_465
O(70A) C(15F) 3.336(13) ? . 1_455
O(70A) C(22F) 3.283(8) ? . 1_455
O(70A) C(33) 3.359(11) ? . 1_465
O(70B) O(15F) 2.734(13) ? . 1_455
O(70B) O(16E) 2.897(10) ? . 1_455
O(70B) O(22F) 2.853(9) ? . 1_455
O(70B) O(39) 2.696(11) ? . 1_465
O(70B) O(57) 3.306(12) ? . .
O(70B) C(15F) 3.139(14) ? . 1_455
O(70B) C(22F) 3.550(9) ? . 1_455
O(70B) C(33) 3.592(12) ? . 1_465
O(71) O(24C) 2.695(11) ? . 1_644
O(71) O(64) 3.529(11) ? . .
O(71) O(66) 2.837(9) ? . .
O(71) O(68A) 2.886(9) ? . .
O(71) O(68B) 2.70(2) ? . .
O(71) C(24C) 3.433(9) ? . 1_644
O(72A) O(12G) 2.89(2) ? . .
O(72A) O(13E) 2.873(14) ? . .
O(72A) O(22C) 3.364(14) ? . 1_545
O(72A) O(25G) 2.74(2) ? . .
O(72A) O(31) 3.010(14) ? . 1_456
O(72A) O(32) 2.991(16) ? . 1_456
O(72A) O(33) 3.195(15) ? . 1_456
O(72A) N(13) 2.958(15) ? . 1_456
O(72A) C(12F) 3.084(17) ? . .
O(72A) C(13) 3.270(14) ? . 1_456
O(72A) C(31) 2.770(15) ? . 1_456
O(73B) O(78E) 3.59(3) ? . .
O(74A) O(34) 3.227(17) ? . .
O(74A) O(35) 2.480(16) ? . .
O(74A) O(53) 1.86(2) ? . .
O(74A) O(64) 2.72(2) ? . .
O(74A) O(68A) 2.12(2) ? . .
O(74A) O(68B) 2.60(3) ? . .
O(74A) N(12) 2.93(2) ? . .
O(74A) N(16) 3.33(2) ? . .
O(74A) C(12) 2.49(2) ? . .
O(74A) C(32) 3.245(14) ? . .
O(75) O(37) 3.473(7) ? . .
O(75) O(38) 2.571(9) ? . .
O(75) O(52) 2.947(10) ? . .
O(75) O(65) 3.529(12) ? . .
O(75) N(6) 3.205(10) ? . .
O(75) C(2) 3.277(10) ? . .
O(75) C(33) 3.429(8) ? . .
O(76) O(37) 2.686(8) ? . .
O(76) O(52) 2.854(7) ? . .
O(76) O(66) 2.770(10) ? . .
O(76) O(78C) 3.55(3) ? . 1_644
O(76) C(33) 3.445(8) ? . .
O(77A) O(37) 3.49(2) ? . .
O(77A) O(78B) 3.16(3) ? . 1_644
O(77A) O(78C) 2.26(4) ? . 1_644
O(77B) O(78B) 3.04(3) ? . 1_644
O(77B) O(78C) 2.03(4) ? . 1_644
O(77C) O(32) 3.15(3) ? . .
O(77C) O(78B) 3.38(4) ? . 1_644
O(77C) O(78C) 2.96(6) ? . 1_644
O(77C) C(1) 3.32(4) ? . .
O(77C) C(22C) 3.60(3) ? . 1_644
O(78A) O(69) 3.05(2) ? . .
O(78A) O(78D) 2.59(3) ? . .
O(78A) O(78E) 1.90(4) ? . .
O(78B) O(77A) 3.16(3) ? . 1_466
O(78B) O(77B) 3.04(3) ? . 1_466
O(78B) O(77C) 3.38(4) ? . 1_466
O(78B) O(78E) 3.24(5) ? . .
O(78C) O(76) 3.55(3) ? . 1_466
O(78C) O(77A) 2.26(4) ? . 1_466
O(78C) O(77B) 2.03(4) ? . 1_466
O(78C) O(77C) 2.96(6) ? . 1_466
O(78D) O(25F) 2.76(2) ? . .
O(78D) O(51A) 2.764(19) ? . .
O(78D) O(78A) 2.59(3) ? . .
O(78D) C(24E) 3.564(17) ? . .
O(78D) C(24F) 3.40(2) ? . .
O(78E) O(51A) 2.28(3) ? . .
O(78E) O(51B) 3.24(3) ? . .
O(78E) O(69) 2.69(4) ? . .
O(78E) O(73B) 3.59(3) ? . .
O(78E) O(78A) 1.90(4) ? . .
O(78E) O(78B) 3.24(5) ? . .
O(78E) C(23F) 3.36(3) ? . .
N(1) O(21B) 3.172(5) ? . 1_644
N(1) O(21C) 3.049(4) ? . 1_644
N(1) O(37) 3.093(8) ? . .
N(2) O(11B) 3.248(7) ? . .
N(2) O(16C) 3.349(6) ? . .
N(2) O(61) 2.853(6) ? . 1_655
N(3) O(21C) 2.972(7) ? . 1_644
N(3) O(61) 2.860(6) ? . 1_655
N(3) O(62) 3.408(6) ? . 1_645
N(4) O(11B) 2.850(5) ? . .
N(4) O(11C) 3.596(5) ? . .
N(4) O(59) 3.166(5) ? . 1_645
N(4) O(63A) 3.291(13) ? . 1_645
N(5) O(21B) 2.888(6) ? . 1_644
N(5) O(59) 2.960(7) ? . 1_645
N(5) O(62) 2.983(6) ? . 1_645
N(6) O(11C) 2.946(6) ? . .
N(6) O(75) 3.205(10) ? . .
N(11) O(31) 3.479(8) ? . .
N(11) O(32) 2.811(6) ? . .
N(11) O(52) 3.020(7) ? . .
N(11) C(31) 3.556(8) ? . .
N(12) O(11F) 2.923(6) ? . 1_554
N(12) O(26F) 3.226(4) ? . 1_554
N(12) O(53) 3.165(10) ? . .
N(12) O(74A) 2.93(2) ? . .
N(13) O(31) 3.242(7) ? . .
N(13) O(32) 3.325(6) ? . .
N(13) O(55) 2.903(6) ? . 1_654
N(13) O(72A) 2.958(15) ? . 1_654
N(14) O(15B) 2.938(4) ? . .
N(14) O(15C) 3.394(7) ? . .
N(14) O(26F) 2.821(7) ? . 1_554
N(15) O(15C) 3.063(5) ? . .
N(15) O(31) 2.764(5) ? . .
N(16) O(26F) 3.568(6) ? . 1_554
N(16) O(34) 2.982(6) ? . .
N(16) O(68A) 3.038(11) ? . .
N(16) O(68B) 2.92(2) ? . .
N(16) O(74A) 3.33(2) ? . .
C(1) O(21C) 3.394(5) ? . 1_644
C(1) O(33) 3.524(6) ? . .
C(1) O(61) 3.599(9) ? . 1_655
C(1) O(77C) 3.32(4) ? . .
C(1) C(31) 3.481(7) ? . .
C(2) O(31) 3.419(7) ? . .
C(2) O(61) 3.438(9) ? . 1_655
C(2) O(75) 3.277(10) ? . .
C(3) O(61) 3.413(7) ? . 1_655
C(3) O(62) 3.249(7) ? . 1_645
C(3) O(68A) 3.582(11) ? . 1_655
C(4) O(11B) 3.291(5) ? . .
C(4) O(61) 3.585(8) ? . 1_655
C(4) O(63A) 3.164(13) ? . 1_645
C(4) O(63B) 3.575(15) ? . 1_645
C(4) O(67) 3.553(12) ? . 1_655
C(5) O(14F) 3.545(7) ? . 1_645
C(5) O(21B) 3.355(6) ? . 1_644
C(5) O(23F) 3.404(7) ? . 1_645
C(5) O(37) 3.391(10) ? . .
C(5) O(59) 3.394(9) ? . 1_645
C(6) O(11C) 3.294(7) ? . .
C(6) O(23F) 3.198(7) ? . 1_645
C(11) O(23C) 3.285(9) ? . 1_644
C(11) O(32) 3.419(11) ? . .
C(12) O(11F) 3.402(8) ? . 1_554
C(12) O(23C) 3.499(7) ? . 1_644
C(12) O(53) 3.201(11) ? . .
C(12) O(74A) 2.49(2) ? . .
C(12A) O(23C) 3.500(7) ? . 1_645
C(12A) O(24B) 3.463(6) ? . 1_645
C(12B) O(24B) 3.550(7) ? . 1_645
C(12B) O(56) 3.394(7) ? . 1_645
C(12C) O(56) 3.437(5) ? . 1_645
C(12F) O(25F) 3.410(10) ? . .
C(12F) O(53) 3.296(11) ? . 1_556
C(12F) O(72A) 3.084(17) ? . .
C(13) O(25E) 3.482(9) ? . 1_654
C(13) O(25G) 3.165(18) ? . 1_654
C(13) O(55) 3.479(8) ? . 1_654
C(13) O(72A) 3.270(14) ? . 1_654
C(13A) O(22C) 3.441(6) ? . 1_545
C(13A) O(23B) 3.320(7) ? . 1_545
C(13B) O(23B) 3.284(6) ? . 1_545
C(13F) O(54) 3.458(7) ? . .
C(14) O(21E) 3.421(6) ? . 1_554
C(14A) O(16F) 3.168(6) ? . 1_455
C(14B) O(16F) 3.538(5) ? . 1_455
C(14B) O(36) 3.401(7) ? . .
C(14C) O(34) 3.539(6) ? . .
C(14F) O(23F) 3.154(7) ? . .
C(14F) C(23F) 3.375(8) ? . .
C(15) O(15C) 3.592(7) ? . .
C(15) O(52) 3.435(9) ? . .
C(15F) O(59) 3.361(5) ? . .
C(15F) O(70A) 3.336(13) ? . 1_655
C(15F) O(70B) 3.139(14) ? . 1_655
C(16) O(15B) 3.564(6) ? . .
C(16) O(34) 3.535(8) ? . .
C(16A) O(26B) 3.343(7) ? . 1_654
C(16B) O(36) 3.336(6) ? . 1_655
C(16B) O(60) 3.482(5) ? . 1_655
C(16C) O(36) 3.380(6) ? . 1_655
C(16F) O(54) 3.310(7) ? . 1_655
C(21A) O(15B) 3.262(6) ? . 1_556
C(21B) O(25B) 3.572(7) ? . 1_655
C(21F) O(24F) 3.268(7) ? . 1_655
C(21F) O(54) 3.266(4) ? . 1_655
C(21F) O(69) 3.369(13) ? . .
C(22B) O(33) 3.492(5) ? . 1_466
C(22C) O(32) 3.414(5) ? . 1_466
C(22C) O(77C) 3.60(3) ? . 1_466
C(22D) O(12C) 3.584(6) ? . 1_565
C(22F) O(58) 3.419(8) ? . 1_655
C(22F) O(69) 3.599(10) ? . .
C(22F) O(70A) 3.283(8) ? . 1_655
C(22F) O(70B) 3.550(9) ? . 1_655
C(23A) O(13B) 3.536(7) ? . 1_565
C(23A) O(63A) 3.535(9) ? . .
C(23A) O(63B) 3.425(10) ? . .
C(23F) O(14F) 3.428(8) ? . .
C(23F) O(59) 3.554(6) ? . .
C(23F) O(78E) 3.36(3) ? . .
C(23F) C(14F) 3.375(8) ? . .
C(24A) O(12B) 3.367(6) ? . 1_465
C(24B) O(64) 3.492(5) ? . 1_466
C(24C) O(71) 3.433(9) ? . 1_466
C(24E) O(78D) 3.564(17) ? . .
C(24F) O(78D) 3.40(2) ? . .
C(25C) O(66) 3.490(7) ? . 1_466
C(25F) O(12F) 3.359(7) ? . .
C(25F) O(60) 3.575(7) ? . 1_556
C(26C) O(37) 3.493(6) ? . 1_466
C(26F) O(53) 3.566(9) ? . 1_556
C(31) O(22B) 3.515(5) ? . 1_644
C(31) O(22C) 3.217(6) ? . 1_644
C(31) O(60) 3.448(8) ? . 1_655
C(31) O(61) 3.509(9) ? . 1_655
C(31) O(72A) 2.770(15) ? . 1_654
C(31) N(11) 3.556(8) ? . .
C(31) C(1) 3.481(7) ? . .
C(32) O(14B) 3.352(6) ? . .
C(32) O(14C) 3.385(8) ? . .
C(32) O(26E) 3.415(6) ? . 1_554
C(32) O(26F) 3.551(6) ? . 1_554
C(32) O(60) 3.427(8) ? . .
C(32) O(68A) 3.333(8) ? . .
C(32) O(74A) 3.245(14) ? . .
C(33) O(26B) 3.535(8) ? . 1_644
C(33) O(26C) 3.336(5) ? . 1_644
C(33) O(56) 3.519(6) ? . 1_645
C(33) O(65) 3.588(8) ? . .
C(33) O(70A) 3.359(11) ? . 1_645
C(33) O(70B) 3.592(12) ? . 1_645
C(33) O(75) 3.429(8) ? . .
C(33) O(76) 3.445(8) ? . .
C(41) O(38) 3.116(11) ? . .

loop_
_geom_torsion_atom_site_label_1
_geom_torsion_atom_site_label_2
_geom_torsion_atom_site_label_3
_geom_torsion_atom_site_label_4
_geom_torsion
_geom_torsion_publ_flag
_geom_torsion_site_symmetry_1
_geom_torsion_site_symmetry_2
_geom_torsion_site_symmetry_3
_geom_torsion_site_symmetry_4
N(1) Co(1) N(2) C(2) 16.8(3) ? . . . .
N(2) Co(1) N(1) C(1) 10.5(3) ? . . . .
N(1) Co(1) N(3) C(3) -172.8(3) ? . . . .
N(3) Co(1) N(1) C(1) -81.3(3) ? . . . .
N(1) Co(1) N(4) C(4) -36(2) ? . . . .
N(4) Co(1) N(1) C(1) -27(2) ? . . . .
N(1) Co(1) N(5) C(5) -77.5(4) ? . . . .
N(5) Co(1) N(1) C(1) -171.7(3) ? . . . .
N(1) Co(1) N(6) C(6) 102.7(4) ? . . . .
N(6) Co(1) N(1) C(1) 101.6(3) ? . . . .
N(2) Co(1) N(3) C(3) 101.0(3) ? . . . .
N(3) Co(1) N(2) C(2) 108.2(3) ? . . . .
N(2) Co(1) N(4) C(4) -73.9(3) ? . . . .
N(4) Co(1) N(2) C(2) -165.9(3) ? . . . .
N(2) Co(1) N(5) C(5) -46(2) ? . . . .
N(5) Co(1) N(2) C(2) -15(2) ? . . . .
N(2) Co(1) N(6) C(6) -171.2(4) ? . . . .
N(6) Co(1) N(2) C(2) -75.2(3) ? . . . .
N(3) Co(1) N(4) C(4) 18.0(3) ? . . . .
N(4) Co(1) N(3) C(3) 10.8(3) ? . . . .
N(3) Co(1) N(5) C(5) -169.1(4) ? . . . .
N(5) Co(1) N(3) C(3) -82.4(3) ? . . . .
N(3) Co(1) N(6) C(6) -39(3) ? . . . .
N(6) Co(1) N(3) C(3) -31(2) ? . . . .
N(4) Co(1) N(5) C(5) 105.1(4) ? . . . .
N(5) Co(1) N(4) C(4) 108.1(3) ? . . . .
N(4) Co(1) N(6) C(6) -80.8(4) ? . . . .
N(6) Co(1) N(4) C(4) -165.1(3) ? . . . .
N(5) Co(1) N(6) C(6) 12.4(4) ? . . . .
N(6) Co(1) N(5) C(5) 14.6(4) ? . . . .
N(11) Co(2) N(12) C(12) 13.6(3) ? . . . .
N(12) Co(2) N(11) C(11) 11.6(4) ? . . . .
N(11) Co(2) N(13) C(13) -168.6(5) ? . . . .
N(13) Co(2) N(11) C(11) -83.3(4) ? . . . .
N(11) Co(2) N(14) C(14) -24(2) ? . . . .
N(14) Co(2) N(11) C(11) -46(2) ? . . . .
N(11) Co(2) N(15) C(15) -76.2(2) ? . . . .
N(15) Co(2) N(11) C(11) -172.7(4) ? . . . .
N(11) Co(2) N(16) C(16) 103.0(3) ? . . . .
N(16) Co(2) N(11) C(11) 102.0(4) ? . . . .
N(12) Co(2) N(13) C(13) 105.0(5) ? . . . .
N(13) Co(2) N(12) C(12) 103.0(3) ? . . . .
N(12) Co(2) N(14) C(14) -81.7(4) ? . . . .
N(14) Co(2) N(12) C(12) -170.9(3) ? . . . .
N(12) Co(2) N(15) C(15) -16.6(19) ? . . . .
N(15) Co(2) N(12) C(12) -46.1(19) ? . . . .
N(12) Co(2) N(16) C(16) -170.6(3) ? . . . .
N(16) Co(2) N(12) C(12) -78.0(3) ? . . . .
N(13) Co(2) N(14) C(14) 13.1(5) ? . . . .
N(14) Co(2) N(13) C(13) 14.7(5) ? . . . .
N(13) Co(2) N(15) C(15) -165.8(2) ? . . . .
N(15) Co(2) N(13) C(13) -77.5(5) ? . . . .
N(13) Co(2) N(16) C(16) -1.2(19) ? . . . .
N(16) Co(2) N(13) C(13) -64.3(19) ? . . . .
N(14) Co(2) N(15) C(15) 108.1(2) ? . . . .
N(15) Co(2) N(14) C(14) 102.3(4) ? . . . .
N(14) Co(2) N(16) C(16) -79.9(3) ? . . . .
N(16) Co(2) N(14) C(14) -172.3(4) ? . . . .
N(15) Co(2) N(16) C(16) 12.0(3) ? . . . .
N(16) Co(2) N(15) C(15) 15.4(2) ? . . . .
C(11A) O(11A) C(16D) C(16C) 128.2(3) ? . . . .
C(11A) O(11A) C(16D) C(16E) -112.3(4) ? . . . .
C(16D) O(11A) C(11A) O(11E) 115.1(4) ? . . . .
C(16D) O(11A) C(11A) C(11B) -125.3(3) ? . . . .
C(11A) O(11E) C(11E) C(11D) 61.6(5) ? . . . .
C(11A) O(11E) C(11E) C(11F) -175.2(3) ? . . . .
C(11E) O(11E) C(11A) O(11A) 55.7(5) ? . . . .
C(11E) O(11E) C(11A) C(11B) -61.4(5) ? . . . .
C(11D) O(12A) C(12A) O(12E) 114.2(4) ? . . . .
C(11D) O(12A) C(12A) C(12B) -126.3(4) ? . . . .
C(12A) O(12A) C(11D) C(11C) 125.7(4) ? . . . .
C(12A) O(12A) C(11D) C(11E) -116.1(4) ? . . . .
C(12A) O(12E) C(12E) C(12D) 57.4(5) ? . . . .
C(12A) O(12E) C(12E) C(12F) 178.7(4) ? . . . .
C(12E) O(12E) C(12A) O(12A) 53.5(6) ? . . . .
C(12E) O(12E) C(12A) C(12B) -65.0(5) ? . . . .
C(12D) O(13A) C(13A) O(13E) 107.9(4) ? . . . .
C(12D) O(13A) C(13A) C(13B) -130.9(4) ? . . . .
C(13A) O(13A) C(12D) C(12C) 119.0(4) ? . . . .
C(13A) O(13A) C(12D) C(12E) -118.6(4) ? . . . .
C(13A) O(13E) C(13E) C(13D) 59.5(5) ? . . . .
C(13A) O(13E) C(13E) C(13F) -179.1(5) ? . . . .
C(13E) O(13E) C(13A) O(13A) 58.3(6) ? . . . .
C(13E) O(13E) C(13A) C(13B) -62.4(6) ? . . . .
C(13D) O(14A) C(14A) O(14E) 115.9(4) ? . . . .
C(13D) O(14A) C(14A) C(14B) -122.6(4) ? . . . .
C(14A) O(14A) C(13D) C(13C) 135.6(4) ? . . . .
C(14A) O(14A) C(13D) C(13E) -104.0(5) ? . . . .
C(14A) O(14E) C(14E) C(14D) 61.2(4) ? . . . .
C(14A) O(14E) C(14E) C(14F) -175.5(4) ? . . . .
C(14E) O(14E) C(14A) O(14A) 55.8(4) ? . . . .
C(14E) O(14E) C(14A) C(14B) -63.7(5) ? . . . .
C(14D) O(15A) C(15A) O(15E) 107.9(4) ? . . . .
C(14D) O(15A) C(15A) C(15B) -131.6(4) ? . . . .
C(15A) O(15A) C(14D) C(14C) 123.8(4) ? . . . .
C(15A) O(15A) C(14D) C(14E) -116.7(4) ? . . . .
C(15A) O(15E) C(15E) C(15D) 59.9(5) ? . . . .
C(15A) O(15E) C(15E) C(15F) -176.7(3) ? . . . .
C(15E) O(15E) C(15A) O(15A) 54.7(4) ? . . . .
C(15E) O(15E) C(15A) C(15B) -63.1(4) ? . . . .
C(15D) O(16A) C(16A) O(16E) 110.0(4) ? . . . .
C(15D) O(16A) C(16A) C(16B) -129.3(4) ? . . . .
C(16A) O(16A) C(15D) C(15C) 124.1(4) ? . . . .
C(16A) O(16A) C(15D) C(15E) -116.4(4) ? . . . .
C(16A) O(16E) C(16E) C(16D) 62.2(5) ? . . . .
C(16A) O(16E) C(16E) C(16F) -174.2(3) ? . . . .
C(16E) O(16E) C(16A) O(16A) 55.6(4) ? . . . .
C(16E) O(16E) C(16A) C(16B) -63.8(5) ? . . . .
C(21A) O(21A) C(26D) C(26C) 124.6(4) ? . . . .
C(21A) O(21A) C(26D) C(26E) -115.9(4) ? . . . .
C(26D) O(21A) C(21A) O(21E) 116.8(4) ? . . . .
C(26D) O(21A) C(21A) C(21B) -122.2(4) ? . . . .
C(21A) O(21E) C(21E) C(21D) 59.0(6) ? . . . .
C(21A) O(21E) C(21E) C(21F) -178.9(5) ? . . . .
C(21E) O(21E) C(21A) O(21A) 57.3(5) ? . . . .
C(21E) O(21E) C(21A) C(21B) -62.4(6) ? . . . .
C(21D) O(22A) C(22A) O(22E) 111.7(4) ? . . . .
C(21D) O(22A) C(22A) C(22B) -128.2(4) ? . . . .
C(22A) O(22A) C(21D) C(21C) 122.7(4) ? . . . .
C(22A) O(22A) C(21D) C(21E) -117.2(4) ? . . . .
C(22A) O(22E) C(22E) C(22D) 56.0(4) ? . . . .
C(22A) O(22E) C(22E) C(22F) 175.6(4) ? . . . .
C(22E) O(22E) C(22A) O(22A) 55.2(4) ? . . . .
C(22E) O(22E) C(22A) C(22B) -63.9(5) ? . . . .
C(22D) O(23A) C(23A) O(23E) 116.6(4) ? . . . .
C(22D) O(23A) C(23A) C(23B) -122.5(4) ? . . . .
C(23A) O(23A) C(22D) C(22C) 135.4(3) ? . . . .
C(23A) O(23A) C(22D) C(22E) -102.3(4) ? . . . .
C(23A) O(23E) C(23E) C(23D) 62.4(5) ? . . . .
C(23A) O(23E) C(23E) C(23F) -175.8(4) ? . . . .
C(23E) O(23E) C(23A) O(23A) 55.2(4) ? . . . .
C(23E) O(23E) C(23A) C(23B) -63.0(4) ? . . . .
C(23D) O(24A) C(24A) O(24E) 103.2(4) ? . . . .
C(23D) O(24A) C(24A) C(24B) -135.9(3) ? . . . .
C(24A) O(24A) C(23D) C(23C) 118.4(4) ? . . . .
C(24A) O(24A) C(23D) C(23E) -122.9(4) ? . . . .
C(24A) O(24E) C(24E) C(24D) 57.4(6) ? . . . .
C(24A) O(24E) C(24E) C(24F) 179.4(4) ? . . . .
C(24E) O(24E) C(24A) O(24A) 56.6(4) ? . . . .
C(24E) O(24E) C(24A) C(24B) -62.5(5) ? . . . .
C(24D) O(25A) C(25A) O(25E) 117.6(4) ? . . . .
C(24D) O(25A) C(25A) C(25B) -122.0(4) ? . . . .
C(25A) O(25A) C(24D) C(24C) 130.2(4) ? . . . .
C(25A) O(25A) C(24D) C(24E) -108.2(4) ? . . . .
C(25A) O(25E) C(25E) C(25D) 56.1(5) ? . . . .
C(25A) O(25E) C(25E) C(25F) -179.2(4) ? . . . .
C(25E) O(25E) C(25A) O(25A) 56.2(5) ? . . . .
C(25E) O(25E) C(25A) C(25B) -61.7(6) ? . . . .
C(25D) O(26A) C(26A) O(26E) 110.5(4) ? . . . .
C(25D) O(26A) C(26A) C(26B) -128.9(4) ? . . . .
C(26A) O(26A) C(25D) C(25C) 124.6(3) ? . . . .
C(26A) O(26A) C(25D) C(25E) -116.3(3) ? . . . .
C(26A) O(26E) C(26E) C(26D) 58.7(5) ? . . . .
C(26A) O(26E) C(26E) C(26F) -178.4(4) ? . . . .
C(26E) O(26E) C(26A) O(26A) 57.2(6) ? . . . .
C(26E) O(26E) C(26A) C(26B) -62.4(5) ? . . . .
O(51B) O(51A) O(73B) O(73A) -127(14) ? . . . .
O(51A) O(51B) O(73B) O(73A) 168(3) ? . . . .
O(76) O(77A) O(77B) O(77C) 99.0(19) ? . . . .
Co(1) N(1) C(1) C(2) -35.3(5) ? . . . .
Co(1) N(2) C(2) C(1) -39.4(4) ? . . . .
Co(1) N(3) C(3) C(4) -36.7(5) ? . . . .
Co(1) N(4) C(4) C(3) -43.4(5) ? . . . .
Co(1) N(5) C(5) C(6) -37.8(6) ? . . . .
Co(1) N(6) C(6) C(5) -35.9(7) ? . . . .
Co(2) N(11) C(11) C(12) -33.6(6) ? . . . .
Co(2) N(12) C(12) C(11) -36.5(5) ? . . . .
Co(2) N(13) C(13) C(14) -39.0(6) ? . . . .
Co(2) N(14) C(14) C(13) -37.8(7) ? . . . .
Co(2) N(15) C(15) C(16) -38.9(4) ? . . . .
Co(2) N(16) C(16) C(15) -35.8(4) ? . . . .
N(1) C(1) C(2) N(2) 48.6(6) ? . . . .
N(3) C(3) C(4) N(4) 52.1(6) ? . . . .
N(5) C(5) C(6) N(6) 49.0(7) ? . . . .
N(11) C(11) C(12) N(12) 46.3(7) ? . . . .
O(11A) C(11A) C(11B) O(11B) 59.4(5) ? . . . .
O(11A) C(11A) C(11B) C(11C) -63.6(5) ? . . . .
O(11E) C(11A) C(11B) O(11B) 178.9(5) ? . . . .
O(11E) C(11A) C(11B) C(11C) 56.0(6) ? . . . .
O(11B) C(11B) C(11C) O(11C) 62.4(5) ? . . . .
O(11B) C(11B) C(11C) C(11D) -174.5(3) ? . . . .
C(11A) C(11B) C(11C) O(11C) -175.1(4) ? . . . .
C(11A) C(11B) C(11C) C(11D) -51.9(5) ? . . . .
O(11C) C(11C) C(11D) O(12A) -69.1(5) ? . . . .
O(11C) C(11C) C(11D) C(11E) 173.7(5) ? . . . .
C(11B) C(11C) C(11D) O(12A) 169.3(3) ? . . . .
C(11B) C(11C) C(11D) C(11E) 52.1(6) ? . . . .
O(12A) C(11D) C(11E) O(11E) -170.6(3) ? . . . .
O(12A) C(11D) C(11E) C(11F) 70.9(6) ? . . . .
C(11C) C(11D) C(11E) O(11E) -55.1(6) ? . . . .
C(11C) C(11D) C(11E) C(11F) -173.6(5) ? . . . .
O(11E) C(11E) C(11F) O(11F) -71.3(5) ? . . . .
C(11D) C(11E) C(11F) O(11F) 49.8(7) ? . . . .
O(12A) C(12A) C(12B) O(12B) 60.7(5) ? . . . .
O(12A) C(12A) C(12B) C(12C) -60.4(4) ? . . . .
O(12E) C(12A) C(12B) O(12B) -178.3(3) ? . . . .
O(12E) C(12A) C(12B) C(12C) 60.6(4) ? . . . .
O(12B) C(12B) C(12C) O(12C) 70.6(5) ? . . . .
O(12B) C(12B) C(12C) C(12D) -170.3(4) ? . . . .
C(12A) C(12B) C(12C) O(12C) -170.9(3) ? . . . .
C(12A) C(12B) C(12C) C(12D) -51.8(5) ? . . . .
O(12C) C(12C) C(12D) O(13A) -71.5(4) ? . . . .
O(12C) C(12C) C(12D) C(12E) 168.8(4) ? . . . .
C(12B) C(12C) C(12D) O(13A) 165.9(4) ? . . . .
C(12B) C(12C) C(12D) C(12E) 46.3(5) ? . . . .
O(13A) C(12D) C(12E) O(12E) -164.2(3) ? . . . .
O(13A) C(12D) C(12E) C(12F) 77.5(4) ? . . . .
C(12C) C(12D) C(12E) O(12E) -46.9(5) ? . . . .
C(12C) C(12D) C(12E) C(12F) -165.2(4) ? . . . .
O(12E) C(12E) C(12F) O(12F) 67.3(6) ? . . . .
O(12E) C(12E) C(12F) O(12G) -52.0(11) ? . . . .
C(12D) C(12E) C(12F) O(12F) -171.4(5) ? . . . .
C(12D) C(12E) C(12F) O(12G) 69.4(11) ? . . . .
N(13) C(13) C(14) N(14) 50.8(7) ? . . . .
O(13A) C(13A) C(13B) O(13B) 60.5(5) ? . . . .
O(13A) C(13A) C(13B) C(13C) -62.0(4) ? . . . .
O(13E) C(13A) C(13B) O(13B) -177.8(4) ? . . . .
O(13E) C(13A) C(13B) C(13C) 59.7(5) ? . . . .
O(13B) C(13B) C(13C) O(13C) 63.1(6) ? . . . .
O(13B) C(13B) C(13C) C(13D) -176.6(5) ? . . . .
C(13A) C(13B) C(13C) O(13C) -175.0(3) ? . . . .
C(13A) C(13B) C(13C) C(13D) -54.6(6) ? . . . .
O(13C) C(13C) C(13D) O(14A) -68.5(5) ? . . . .
O(13C) C(13C) C(13D) C(13E) 172.6(4) ? . . . .
C(13B) C(13C) C(13D) O(14A) 172.0(5) ? . . . .
C(13B) C(13C) C(13D) C(13E) 53.1(6) ? . . . .
O(14A) C(13D) C(13E) O(13E) -170.6(3) ? . . . .
O(14A) C(13D) C(13E) C(13F) 73.5(5) ? . . . .
C(13C) C(13D) C(13E) O(13E) -54.7(5) ? . . . .
C(13C) C(13D) C(13E) C(13F) -170.6(4) ? . . . .
O(13E) C(13E) C(13F) O(13F) -54.6(6) ? . . . .
C(13D) C(13E) C(13F) O(13F) 64.2(5) ? . . . .
O(14A) C(14A) C(14B) O(14B) 58.7(5) ? . . . .
O(14A) C(14A) C(14B) C(14C) -63.6(5) ? . . . .
O(14E) C(14A) C(14B) O(14B) 179.5(3) ? . . . .
O(14E) C(14A) C(14B) C(14C) 57.2(4) ? . . . .
O(14B) C(14B) C(14C) O(14C) 72.6(5) ? . . . .
O(14B) C(14B) C(14C) C(14D) -168.4(4) ? . . . .
C(14A) C(14B) C(14C) O(14C) -169.3(3) ? . . . .
C(14A) C(14B) C(14C) C(14D) -50.3(5) ? . . . .
O(14C) C(14C) C(14D) O(15A) -69.6(4) ? . . . .
O(14C) C(14C) C(14D) C(14E) 173.0(3) ? . . . .
C(14B) C(14C) C(14D) O(15A) 167.1(3) ? . . . .
C(14B) C(14C) C(14D) C(14E) 49.7(5) ? . . . .
O(15A) C(14D) C(14E) O(14E) -169.6(3) ? . . . .
O(15A) C(14D) C(14E) C(14F) 70.6(4) ? . . . .
C(14C) C(14D) C(14E) O(14E) -53.4(4) ? . . . .
C(14C) C(14D) C(14E) C(14F) -173.2(4) ? . . . .
O(14E) C(14E) C(14F) O(14F) -58.9(4) ? . . . .
C(14D) C(14E) C(14F) O(14F) 62.6(5) ? . . . .
N(15) C(15) C(16) N(16) 48.4(5) ? . . . .
O(15A) C(15A) C(15B) O(15B) 59.3(5) ? . . . .
O(15A) C(15A) C(15B) C(15C) -62.5(6) ? . . . .
O(15E) C(15A) C(15B) O(15B) -179.8(3) ? . . . .
O(15E) C(15A) C(15B) C(15C) 58.3(5) ? . . . .
O(15B) C(15B) C(15C) O(15C) 61.9(5) ? . . . .
O(15B) C(15B) C(15C) C(15D) -174.4(3) ? . . . .
C(15A) C(15B) C(15C) O(15C) -176.6(4) ? . . . .
C(15A) C(15B) C(15C) C(15D) -52.9(5) ? . . . .
O(15C) C(15C) C(15D) O(16A) -69.1(4) ? . . . .
O(15C) C(15C) C(15D) C(15E) 173.6(3) ? . . . .
C(15B) C(15C) C(15D) O(16A) 168.9(3) ? . . . .
C(15B) C(15C) C(15D) C(15E) 51.5(4) ? . . . .
O(16A) C(15D) C(15E) O(15E) -169.6(4) ? . . . .
O(16A) C(15D) C(15E) C(15F) 71.4(5) ? . . . .
C(15C) C(15D) C(15E) O(15E) -53.4(5) ? . . . .
C(15C) C(15D) C(15E) C(15F) -172.3(3) ? . . . .
O(15E) C(15E) C(15F) O(15F) -60.7(4) ? . . . .
C(15D) C(15E) C(15F) O(15F) 60.6(5) ? . . . .
O(16A) C(16A) C(16B) O(16B) 58.8(4) ? . . . .
O(16A) C(16A) C(16B) C(16C) -63.1(5) ? . . . .
O(16E) C(16A) C(16B) O(16B) 179.7(4) ? . . . .
O(16E) C(16A) C(16B) C(16C) 57.7(6) ? . . . .
O(16B) C(16B) C(16C) O(16C) 66.0(6) ? . . . .
O(16B) C(16B) C(16C) C(16D) -170.0(3) ? . . . .
C(16A) C(16B) C(16C) O(16C) -176.2(5) ? . . . .
C(16A) C(16B) C(16C) C(16D) -52.2(6) ? . . . .
O(16C) C(16C) C(16D) O(11A) -65.9(4) ? . . . .
O(16C) C(16C) C(16D) C(16E) 177.1(4) ? . . . .
C(16B) C(16C) C(16D) O(11A) 169.4(3) ? . . . .
C(16B) C(16C) C(16D) C(16E) 52.3(5) ? . . . .
O(11A) C(16D) C(16E) O(16E) -171.9(4) ? . . . .
O(11A) C(16D) C(16E) C(16F) 68.8(6) ? . . . .
C(16C) C(16D) C(16E) O(16E) -56.0(6) ? . . . .
C(16C) C(16D) C(16E) C(16F) -175.3(4) ? . . . .
O(16E) C(16E) C(16F) O(16F) -70.3(4) ? . . . .
C(16D) C(16E) C(16F) O(16F) 50.2(5) ? . . . .
O(21A) C(21A) C(21B) O(21B) 60.2(5) ? . . . .
O(21A) C(21A) C(21B) C(21C) -62.6(4) ? . . . .
O(21E) C(21A) C(21B) O(21B) -178.4(4) ? . . . .
O(21E) C(21A) C(21B) C(21C) 58.8(5) ? . . . .
O(21B) C(21B) C(21C) O(21C) 59.2(6) ? . . . .
O(21B) C(21B) C(21C) C(21D) -177.7(5) ? . . . .
C(21A) C(21B) C(21C) O(21C) -177.2(3) ? . . . .
C(21A) C(21B) C(21C) C(21D) -54.1(6) ? . . . .
O(21C) C(21C) C(21D) O(22A) -67.2(6) ? . . . .
O(21C) C(21C) C(21D) C(21E) 173.6(4) ? . . . .
C(21B) C(21C) C(21D) O(22A) 171.1(5) ? . . . .
C(21B) C(21C) C(21D) C(21E) 52.0(6) ? . . . .
O(22A) C(21D) C(21E) O(21E) -169.6(3) ? . . . .
O(22A) C(21D) C(21E) C(21F) 71.2(5) ? . . . .
C(21C) C(21D) C(21E) O(21E) -52.7(5) ? . . . .
C(21C) C(21D) C(21E) C(21F) -171.9(4) ? . . . .
O(21E) C(21E) C(21F) O(21F) 68.8(6) ? . . . .
C(21D) C(21E) C(21F) O(21F) -170.1(4) ? . . . .
O(22A) C(22A) C(22B) O(22B) 63.5(6) ? . . . .
O(22A) C(22A) C(22B) C(22C) -59.7(5) ? . . . .
O(22E) C(22A) C(22B) O(22B) -176.1(4) ? . . . .
O(22E) C(22A) C(22B) C(22C) 60.7(5) ? . . . .
O(22B) C(22B) C(22C) O(22C) 67.4(5) ? . . . .
O(22B) C(22B) C(22C) C(22D) -173.1(4) ? . . . .
C(22A) C(22B) C(22C) O(22C) -172.2(3) ? . . . .
C(22A) C(22B) C(22C) C(22D) -52.7(5) ? . . . .
O(22C) C(22C) C(22D) O(23A) -70.3(5) ? . . . .
O(22C) C(22C) C(22D) C(22E) 170.4(4) ? . . . .
C(22B) C(22C) C(22D) O(23A) 166.9(3) ? . . . .
C(22B) C(22C) C(22D) C(22E) 47.6(6) ? . . . .
O(23A) C(22D) C(22E) O(22E) -163.9(3) ? . . . .
O(23A) C(22D) C(22E) C(22F) 78.6(5) ? . . . .
C(22C) C(22D) C(22E) O(22E) -47.3(5) ? . . . .
C(22C) C(22D) C(22E) C(22F) -164.8(5) ? . . . .
O(22E) C(22E) C(22F) O(22F) 64.9(6) ? . . . .
C(22D) C(22E) C(22F) O(22F) -175.2(5) ? . . . .
O(23A) C(23A) C(23B) O(23B) 59.7(5) ? . . . .
O(23A) C(23A) C(23B) C(23C) -63.6(6) ? . . . .
O(23E) C(23A) C(23B) O(23B) 180.0(3) ? . . . .
O(23E) C(23A) C(23B) C(23C) 56.8(5) ? . . . .
O(23B) C(23B) C(23C) O(23C) 65.6(5) ? . . . .
O(23B) C(23B) C(23C) C(23D) -173.7(4) ? . . . .
C(23A) C(23B) C(23C) O(23C) -172.8(4) ? . . . .
C(23A) C(23B) C(23C) C(23D) -52.2(6) ? . . . .
O(23C) C(23C) C(23D) O(24A) -68.2(4) ? . . . .
O(23C) C(23C) C(23D) C(23E) 173.7(3) ? . . . .
C(23B) C(23C) C(23D) O(24A) 171.2(4) ? . . . .
C(23B) C(23C) C(23D) C(23E) 53.2(5) ? . . . .
O(24A) C(23D) C(23E) O(23E) -172.8(4) ? . . . .
O(24A) C(23D) C(23E) C(23F) 69.6(5) ? . . . .
C(23C) C(23D) C(23E) O(23E) -56.5(5) ? . . . .
C(23C) C(23D) C(23E) C(23F) -174.1(3) ? . . . .
O(23E) C(23E) C(23F) O(23F) -59.0(5) ? . . . .
C(23D) C(23E) C(23F) O(23F) 60.4(5) ? . . . .
O(24A) C(24A) C(24B) O(24B) 60.0(5) ? . . . .
O(24A) C(24A) C(24B) C(24C) -62.8(6) ? . . . .
O(24E) C(24A) C(24B) O(24B) -178.6(4) ? . . . .
O(24E) C(24A) C(24B) C(24C) 58.6(7) ? . . . .
O(24B) C(24B) C(24C) O(24C) 67.7(6) ? . . . .
O(24B) C(24B) C(24C) C(24D) -172.7(4) ? . . . .
C(24A) C(24B) C(24C) O(24C) -171.3(5) ? . . . .
C(24A) C(24B) C(24C) C(24D) -51.7(6) ? . . . .
O(24C) C(24C) C(24D) O(25A) -71.0(5) ? . . . .
O(24C) C(24C) C(24D) C(24E) 170.2(4) ? . . . .
C(24B) C(24C) C(24D) O(25A) 167.0(4) ? . . . .
C(24B) C(24C) C(24D) C(24E) 48.3(6) ? . . . .
O(25A) C(24D) C(24E) O(24E) -167.2(4) ? . . . .
O(25A) C(24D) C(24E) C(24F) 75.0(6) ? . . . .
C(24C) C(24D) C(24E) O(24E) -49.3(7) ? . . . .
C(24C) C(24D) C(24E) C(24F) -167.2(5) ? . . . .
O(24E) C(24E) C(24F) O(24F) -62.5(4) ? . . . .
C(24D) C(24E) C(24F) O(24F) 58.3(5) ? . . . .
O(25A) C(25A) C(25B) O(25B) 64.0(6) ? . . . .
O(25A) C(25A) C(25B) C(25C) -59.9(4) ? . . . .
O(25E) C(25A) C(25B) O(25B) -175.5(5) ? . . . .
O(25E) C(25A) C(25B) C(25C) 60.7(6) ? . . . .
O(25B) C(25B) C(25C) O(25C) 57.7(5) ? . . . .
O(25B) C(25B) C(25C) C(25D) -179.4(3) ? . . . .
C(25A) C(25B) C(25C) O(25C) -179.5(3) ? . . . .
C(25A) C(25B) C(25C) C(25D) -56.5(5) ? . . . .
O(25C) C(25C) C(25D) O(26A) -68.8(5) ? . . . .
O(25C) C(25C) C(25D) C(25E) 174.3(5) ? . . . .
C(25B) C(25C) C(25D) O(26A) 169.8(3) ? . . . .
C(25B) C(25C) C(25D) C(25E) 52.9(5) ? . . . .
O(26A) C(25D) C(25E) O(25E) -166.7(3) ? . . . .
O(26A) C(25D) C(25E) C(25F) 71.6(6) ? . . . .
C(25C) C(25D) C(25E) O(25E) -50.9(6) ? . . . .
C(25C) C(25D) C(25E) C(25F) -172.6(5) ? . . . .
O(25E) C(25E) C(25F) O(25F) 86.9(9) ? . . . .
O(25E) C(25E) C(25F) O(25G) -57.9(9) ? . . . .
C(25D) C(25E) C(25F) O(25F) -149.7(8) ? . . . .
C(25D) C(25E) C(25F) O(25G) 65.5(10) ? . . . .
O(26A) C(26A) C(26B) O(26B) 59.5(4) ? . . . .
O(26A) C(26A) C(26B) C(26C) -61.8(4) ? . . . .
O(26E) C(26A) C(26B) O(26B) -179.7(3) ? . . . .
O(26E) C(26A) C(26B) C(26C) 59.0(5) ? . . . .
O(26B) C(26B) C(26C) O(26C) 67.4(5) ? . . . .
O(26B) C(26B) C(26C) C(26D) -172.2(4) ? . . . .
C(26A) C(26B) C(26C) O(26C) -174.2(3) ? . . . .
C(26A) C(26B) C(26C) C(26D) -53.8(5) ? . . . .
O(26C) C(26C) C(26D) O(21A) -68.7(5) ? . . . .
O(26C) C(26C) C(26D) C(26E) 173.1(3) ? . . . .
C(26B) C(26C) C(26D) O(21A) 168.4(4) ? . . . .
C(26B) C(26C) C(26D) C(26E) 50.2(5) ? . . . .
O(21A) C(26D) C(26E) O(26E) -168.7(3) ? . . . .
O(21A) C(26D) C(26E) C(26F) 72.8(4) ? . . . .
C(26C) C(26D) C(26E) O(26E) -51.4(5) ? . . . .
C(26C) C(26D) C(26E) C(26F) -169.9(4) ? . . . .
O(26E) C(26E) C(26F) O(26F) -64.7(6) ? . . . .
C(26D) C(26E) C(26F) O(26F) 56.8(6) ? . . . .
